data_7104807
loop_
_publ_author_name
'Laronze, Nathalie'
'Marrot, J\'er\^ome'
'Herv\'e, Gilbert'

_publ_section_title
;
 Synthesis, molecular structure and chemical properties of a new
 tungstosilicate with an open Wells--Dawson structure, \a-[Si2W18O66]16-
;
_journal_coden_ASTM CHCOFS
_journal_issue 18
_journal_name_full
;
 Chemical Communications (Cambridge, United Kingdom)
;
_journal_page_first 2360
_journal_page_last 2361
_journal_paper_doi 10.1039/b307276b
_journal_year 2003
_chemical_formula_sum 'Co2 K12 O90 Si2 W18'
_chemical_formula_weight 5392.54
_space_group_IT_number 2
_symmetry_cell_setting triclinic
_symmetry_space_group_name_Hall '-P 1'
_symmetry_space_group_name_H-M 'P -1'
_atom_sites_solution_hydrogens geom
_atom_sites_solution_primary direct
_atom_sites_solution_secondary difmap
_audit_creation_method SHELXL-97
_cell_angle_alpha 66.5700(10)
_cell_angle_beta 78.8020(10)
_cell_angle_gamma 87.0530(10)
_cell_formula_units_Z 2
_cell_length_a 15.00330(10)
_cell_length_b 18.2970(3)
_cell_length_c 18.4060(2)
_cell_measurement_reflns_used 10098
_cell_measurement_temperature 296(2)
_cell_volume 4545.98(9)
_computing_cell_refinement 'Bruker SMART'
_computing_data_collection 'Bruker SMART'
_computing_data_reduction 'Bruker SHELXTL'
_computing_molecular_graphics 'Bruker SHELXTL'
_computing_publication_material 'Bruker SHELXTL'
_computing_structure_refinement 'SHELXL-97 (Sheldrick, 1997)'
_computing_structure_solution 'SHELXS-97 (Sheldrick, 1990)'
_diffrn_ambient_temperature 296(2)
_diffrn_measured_fraction_theta_full 0.876
_diffrn_measured_fraction_theta_max 0.876
_diffrn_measurement_device_type 'CCD area detector'
_diffrn_measurement_method 'phi and omega scans'
_diffrn_radiation_monochromator graphite
_diffrn_radiation_source 'fine-focus sealed tube'
_diffrn_radiation_type MoK\a
_diffrn_radiation_wavelength 0.71073
_diffrn_reflns_av_R_equivalents 0.0482
_diffrn_reflns_av_sigmaI/netI 0.1305
_diffrn_reflns_limit_h_max 20
_diffrn_reflns_limit_h_min -15
_diffrn_reflns_limit_k_max 25
_diffrn_reflns_limit_k_min -13
_diffrn_reflns_limit_l_max 25
_diffrn_reflns_limit_l_min -21
_diffrn_reflns_number 31855
_diffrn_reflns_theta_full 29.65
_diffrn_reflns_theta_max 29.65
_diffrn_reflns_theta_min 1.21
_diffrn_standards_decay_% 0
_diffrn_standards_interval_count 0
_diffrn_standards_interval_time 0
_diffrn_standards_number 0
_exptl_absorpt_coefficient_mu 23.712
_exptl_absorpt_correction_T_max 0.1631
_exptl_absorpt_correction_T_min 0.0427
_exptl_absorpt_correction_type multi-scan
_exptl_absorpt_process_details 'SADABS (Sheldrick, 1996)'
_exptl_crystal_colour pink
_exptl_crystal_density_diffrn 3.940
_exptl_crystal_density_method 'not measured'
_exptl_crystal_description parallelepiped
_exptl_crystal_F_000 4724
_exptl_crystal_size_max 0.36
_exptl_crystal_size_mid 0.16
_exptl_crystal_size_min 0.12
_refine_diff_density_max 3.180
_refine_diff_density_min -4.087
_refine_diff_density_rms 0.455
_refine_ls_extinction_coef 0.000315(11)
_refine_ls_extinction_expression Fc^*^=kFc[1+0.001xFc^2^\l^3^/sin(2\q)]^-1/4^
_refine_ls_extinction_method SHELXL
_refine_ls_goodness_of_fit_ref 0.934
_refine_ls_hydrogen_treatment mixed
_refine_ls_matrix_type full
_refine_ls_number_parameters 1116
_refine_ls_number_reflns 22472
_refine_ls_number_restraints 0
_refine_ls_restrained_S_all 0.934
_refine_ls_R_factor_all 0.1049
_refine_ls_R_factor_gt 0.0494
_refine_ls_shift/su_max 0.001
_refine_ls_shift/su_mean 0.000
_refine_ls_structure_factor_coef Fsqd
_refine_ls_weighting_details 'calc w=1/[\s^2^(Fo^2^)+(0.0446P)^2^+0.0000P] where P=(Fo^2^+2Fc^2^)/3'
_refine_ls_weighting_scheme calc
_refine_ls_wR_factor_gt 0.1088
_refine_ls_wR_factor_ref 0.1232
_reflns_number_gt 12676
_reflns_number_total 22472
_reflns_threshold_expression >2sigma(I)
_cod_data_source_file b307276b.txt
_cod_data_source_block 2
_cod_depositor_comments
;
The following automatic conversions were performed:
'_symmetry_cell_setting' value 'Triclinic' changed to 'triclinic'
according to '/home/saulius/struct/CIF-dictionaries/cif_core.dic'
dictionary named 'cif_core.dic' version 2.4.1 from 2010-06-29.

Automatic conversion script
Id: cif_fix_enum 1527 2010-12-29 10:47:43Z saulius 
;
_cod_original_sg_symbol_H-M P-1
_cod_database_code 7104807

loop_
_symmetry_equiv_pos_as_xyz
'x, y, z'
'-x, -y, -z'

loop_
_atom_site_label
_atom_site_type_symbol
_atom_site_fract_x
_atom_site_fract_y
_atom_site_fract_z
_atom_site_U_iso_or_equiv
_atom_site_adp_type
_atom_site_occupancy
_atom_site_symmetry_multiplicity
_atom_site_calc_flag
_atom_site_refinement_flags
_atom_site_disorder_assembly
_atom_site_disorder_group
W1 W 0.32544(5) 0.10048(4) 0.47671(4) 0.01802(15) Uani 1 1 d . . .
W2 W 0.10277(5) 0.14451(4) 0.50497(4) 0.02313(16) Uani 1 1 d . . .
W3 W 0.17109(5) -0.04255(4) 0.60147(4) 0.02079(16) Uani 1 1 d . . .
W4 W 0.45483(5) 0.05968(4) 0.65057(4) 0.01763(15) Uani 1 1 d . . .
W5 W 0.30323(5) -0.08301(4) 0.76843(4) 0.02163(16) Uani 1 1 d . . .
W6 W 0.05513(5) -0.03709(4) 0.80079(4) 0.02391(17) Uani 1 1 d . . .
W7 W -0.01496(5) 0.14299(4) 0.71069(4) 0.02607(17) Uani 1 1 d . . .
W8 W 0.15539(5) 0.30202(4) 0.57114(4) 0.02316(16) Uani 1 1 d . . .
W9 W 0.37332(5) 0.26186(4) 0.53853(4) 0.01812(15) Uani 1 1 d . . .
W10 W 0.21364(5) 0.43459(4) 0.66588(4) 0.02294(16) Uani 1 1 d . . .
W11 W 0.42944(5) 0.38468(4) 0.63871(4) 0.01855(15) Uani 1 1 d . . .
W12 W 0.53478(5) 0.26649(4) 0.81770(4) 0.02274(16) Uani 1 1 d . . .
W13 W 0.41471(6) 0.22239(4) 1.00061(4) 0.02724(18) Uani 1 1 d . . .
W14 W 0.18115(6) 0.29900(4) 1.03076(4) 0.03105(19) Uani 1 1 d . . .
W15 W 0.07746(5) 0.38564(5) 0.87225(5) 0.03101(19) Uani 1 1 d . . .
W16 W 0.48726(5) 0.48835(4) 0.76072(4) 0.02237(16) Uani 1 1 d . . .
W17 W 0.26711(5) 0.54151(4) 0.78973(4) 0.02653(18) Uani 1 1 d . . .
W18 W 0.37187(5) 0.44516(4) 0.94797(4) 0.02644(18) Uani 1 1 d . . .
Co1 Co 0.13623(17) 0.20271(14) 0.91896(13) 0.0272(6) Uani 1 1 d . . .
Co2 Co 0.55409(17) 0.06148(13) 0.82281(13) 0.0235(5) Uani 1 1 d . . .
Si1 Si 0.2197(3) 0.1051(3) 0.6645(3) 0.0144(9) Uani 1 1 d . . .
Si2 Si 0.3139(3) 0.3398(3) 0.8369(2) 0.0164(10) Uani 1 1 d . . .
O1 O 0.3995(8) 0.1139(6) 0.3877(7) 0.024(3) Uani 1 1 d . . .
O2 O 0.2712(8) 0.0013(6) 0.5012(6) 0.024(3) Uani 1 1 d . . .
O3 O 0.4021(7) 0.0626(6) 0.5509(6) 0.016(2) Uani 1 1 d . . .
O4 O 0.2206(7) 0.1541(6) 0.4320(6) 0.021(3) Uani 1 1 d . . .
O5 O 0.3464(7) 0.2082(6) 0.4785(6) 0.019(2) Uani 1 1 d . . .
O6 O 0.2088(7) 0.0852(6) 0.5856(6) 0.019(2) Uani 1 1 d . . .
O7 O 0.0352(8) 0.1843(7) 0.4339(7) 0.031(3) Uani 1 1 d . . .
O8 O 0.0238(8) 0.1329(7) 0.5994(6) 0.028(3) Uani 1 1 d . . .
O9 O 0.0987(7) 0.0349(6) 0.5248(6) 0.019(2) Uani 1 1 d . . .
O10 O 0.1453(8) 0.2458(7) 0.5063(7) 0.029(3) Uani 1 1 d . . .
O11 O 0.0844(8) -0.0449(7) 0.6852(6) 0.027(3) Uani 1 1 d . . .
O12 O 0.1453(9) -0.1296(7) 0.5902(7) 0.033(3) Uani 1 1 d . . .
O13 O 0.2616(7) -0.0764(6) 0.6633(6) 0.021(3) Uani 1 1 d . . .
O14 O 0.4779(7) 0.0692(6) 0.7379(6) 0.020(2) Uani 1 1 d . . .
O15 O 0.5639(8) 0.0563(7) 0.5982(6) 0.027(3) Uani 1 1 d . . .
O16 O 0.4343(8) 0.1732(6) 0.6003(6) 0.019(2) Uani 1 1 d . . .
O17 O 0.4217(7) -0.0530(6) 0.6987(6) 0.021(3) Uani 1 1 d . . .
O18 O 0.3015(7) 0.0520(6) 0.7043(6) 0.017(2) Uani 1 1 d . . .
O19 O 0.3329(8) -0.0705(7) 0.8514(7) 0.030(3) Uani 1 1 d . . .
O20 O 0.3145(9) -0.1851(6) 0.7966(7) 0.033(3) Uani 1 1 d . . .
O21 O 0.1755(8) -0.0759(7) 0.8020(6) 0.027(3) Uani 1 1 d . . .
O22 O 0.0418(8) -0.0182(7) 0.8901(7) 0.034(3) Uani 1 1 d . . .
O23 O -0.0064(9) -0.1275(7) 0.8385(7) 0.036(3) Uani 1 1 d . . .
O24 O -0.0413(8) 0.0300(7) 0.7573(7) 0.029(3) Uani 1 1 d . . .
O25 O 0.1226(8) 0.0823(6) 0.7265(6) 0.023(3) Uani 1 1 d . . .
O26 O -0.0161(9) 0.1535(8) 0.8028(7) 0.039(3) Uani 1 1 d . . .
O27 O -0.1208(8) 0.1783(8) 0.6892(8) 0.041(3) Uani 1 1 d . . .
O28 O 0.0616(8) 0.2413(7) 0.6516(7) 0.028(3) Uani 1 1 d . . .
O29 O 0.1015(9) 0.3879(7) 0.5198(7) 0.035(3) Uani 1 1 d . . .
O30 O 0.2785(7) 0.3367(6) 0.5115(6) 0.021(3) Uani 1 1 d . . .
O31 O 0.1863(8) 0.3425(6) 0.6504(6) 0.024(3) Uani 1 1 d . . .
O32 O 0.2456(7) 0.1999(6) 0.6297(6) 0.019(2) Uani 1 1 d . . .
O33 O 0.4595(8) 0.3236(6) 0.4684(6) 0.030(3) Uani 1 1 d . . .
O34 O 0.3817(8) 0.3011(6) 0.6242(6) 0.024(3) Uani 1 1 d . . .
O35 O 0.1571(9) 0.5032(7) 0.5953(7) 0.040(3) Uani 1 1 d . . .
O36 O 0.3327(8) 0.4503(6) 0.5951(6) 0.025(3) Uani 1 1 d . . .
O37 O 0.1239(8) 0.4037(7) 0.7623(7) 0.029(3) Uani 1 1 d . . .
O38 O 0.2564(8) 0.5102(6) 0.7058(7) 0.025(3) Uani 1 1 d . . .
O39 O 0.3096(7) 0.3530(6) 0.7446(6) 0.019(2) Uani 1 1 d . . .
O40 O 0.5123(8) 0.4174(7) 0.5530(6) 0.029(3) Uani 1 1 d . . .
O41 O 0.4929(8) 0.3135(6) 0.7167(6) 0.023(3) Uani 1 1 d . . .
O42 O 0.4584(7) 0.4688(6) 0.6736(6) 0.018(2) Uani 1 1 d . . .
O43 O 0.6522(8) 0.2748(8) 0.7857(8) 0.044(4) Uani 1 1 d . . .
O44 O 0.5111(8) 0.1674(6) 0.8284(7) 0.025(3) Uani 1 1 d . . .
O45 O 0.5323(8) 0.2452(6) 0.9283(6) 0.026(3) Uani 1 1 d . . .
O46 O 0.5319(8) 0.3882(6) 0.8027(6) 0.022(3) Uani 1 1 d . . .
O47 O 0.3886(7) 0.2736(6) 0.8731(6) 0.017(2) Uani 1 1 d . . .
O48 O 0.3882(9) 0.1277(6) 1.0045(7) 0.032(3) Uani 1 1 d . . .
O49 O 0.4577(9) 0.1967(7) 1.0884(7) 0.037(3) Uani 1 1 d . . .
O50 O 0.2891(9) 0.2421(6) 1.0350(7) 0.032(3) Uani 1 1 d . . .
O51 O 0.4203(8) 0.3466(6) 0.9770(6) 0.027(3) Uani 1 1 d . . .
O52 O 0.1372(9) 0.2799(8) 1.1304(7) 0.044(4) Uani 1 1 d . . .
O53 O 0.0847(9) 0.3589(7) 0.9861(7) 0.035(3) Uani 1 1 d . . .
O54 O 0.2516(9) 0.3925(7) 0.9979(7) 0.035(3) Uani 1 1 d . . .
O55 O 0.1234(9) 0.2021(7) 1.0324(7) 0.034(3) Uani 1 1 d . . .
O56 O 0.2121(8) 0.3154(6) 0.8943(6) 0.025(3) Uani 1 1 d . . .
O57 O -0.0211(10) 0.4396(8) 0.8645(9) 0.052(4) Uani 1 1 d . . .
O58 O 0.0361(8) 0.2869(7) 0.8949(7) 0.035(3) Uani 1 1 d . . .
O59 O 0.1648(8) 0.4762(6) 0.8492(7) 0.028(3) Uani 1 1 d . . .
O60 O 0.5836(9) 0.5486(7) 0.7110(7) 0.034(3) Uani 1 1 d . . .
O61 O 0.3940(8) 0.5698(6) 0.7394(7) 0.028(3) Uani 1 1 d . . .
O62 O 0.4736(8) 0.4978(6) 0.8648(6) 0.026(3) Uani 1 1 d . . .
O63 O 0.3459(8) 0.4247(6) 0.8359(6) 0.023(3) Uani 1 1 d . . .
O64 O 0.2237(10) 0.6357(7) 0.7596(8) 0.046(4) Uani 1 1 d . . .
O65 O 0.3005(8) 0.5370(6) 0.8869(7) 0.027(3) Uani 1 1 d . . .
O66 O 0.3887(10) 0.4759(7) 1.0210(7) 0.040(4) Uani 1 1 d . . .
K1 K 0.3458(3) 0.1725(2) 0.7714(2) 0.0322(10) Uani 1 1 d . . .
K2 K 0.5807(3) 0.1062(3) 0.4301(2) 0.0367(10) Uani 1 1 d . . .
K3 K 0.3596(3) 0.4842(3) 0.4305(2) 0.0445(12) Uani 1 1 d . . .
K4 K 0.4763(4) 0.1988(3) 1.2321(3) 0.0464(12) Uani 1 1 d . . .
K5 K 0.6311(3) 0.3833(3) 0.4335(3) 0.0439(12) Uani 1 1 d . . .
K6 K 0.0292(4) 0.1841(3) 0.2826(3) 0.0641(17) Uani 1 1 d . . .
K7 K 0.7233(4) 0.0039(5) 0.6499(4) 0.092(2) Uani 1 1 d . . .
K8 K 0.2813(7) -0.3325(4) 0.9336(5) 0.123(3) Uani 1 1 d . . .
K9 K -0.0154(10) 0.4076(6) 1.1165(8) 0.225(7) Uani 1 1 d . . .
K10 K 0.7254(9) 0.6705(7) 0.6562(8) 0.205(5) Uiso 1 1 d . . .
K11 K -0.1276(10) 0.2007(8) 0.9299(9) 0.091(4) Uiso 0.50 1 d P . .
K12 K 0.1990(10) -0.0233(8) 0.9483(9) 0.092(4) Uani 0.50 1 d P . .
K13 K 0.1531(12) -0.1849(10) 0.4662(10) 0.121(6) Uiso 0.50 1 d P . .
K14 K 0.7896(13) -0.0580(11) 0.8367(11) 0.135(6) Uiso 0.50 1 d P . .
O1W O 0.1546(8) 0.2107(7) 0.7993(7) 0.028(3) Uani 1 1 d . . .
O2W O 0.2451(9) 0.1255(7) 0.9315(7) 0.034(3) Uani 1 1 d . . .
O3W O 0.0415(9) 0.1074(7) 0.9545(7) 0.042(4) Uani 1 1 d . . .
O4W O 0.4454(9) -0.0069(8) 0.9083(7) 0.040(3) Uani 1 1 d . . .
O5W O 0.6219(9) 0.0365(7) 0.9215(8) 0.041(4) Uani 1 1 d . . .
O6W O 0.6142(10) -0.0410(7) 0.8080(8) 0.043(4) Uani 1 1 d . . .
O7W O 0.6711(9) 0.1210(7) 0.7322(8) 0.044(4) Uani 1 1 d . . .
O8W O 0.9026(9) -0.0241(9) 0.6264(9) 0.052(4) Uani 1 1 d . . .
O9W O 0.3750(11) -0.3906(8) 1.0651(10) 0.062(5) Uani 1 1 d . . .
O10W O 0.6865(12) 0.2161(8) 1.0021(9) 0.067(5) Uani 1 1 d . . .
O11W O 0.5219(14) 0.2710(10) 1.3273(10) 0.091(7) Uani 1 1 d . . .
O12W O 0.5264(17) 0.3480(10) 1.1153(11) 0.110(8) Uani 1 1 d . . .
O13W O 0.1211(15) 0.7496(12) 0.7987(14) 0.120(8) Uani 1 1 d . . .
O14W O 0.6254(16) 0.2342(10) 0.5910(13) 0.118(8) Uani 1 1 d . . .
O15W O 0.6998(16) 0.2359(12) 0.4121(15) 0.123(8) Uani 1 1 d . . .
O16W O 0.2627(18) 0.1781(13) 0.2612(12) 0.123(9) Uani 1 1 d . . .
O17W O -0.1339(18) 0.4682(15) 0.9963(15) 0.172(13) Uani 1 1 d . . .
O18W O 0.1136(18) -0.2568(15) 0.9608(15) 0.145(10) Uiso 1 1 d . . .
O19W O 0.696(4) 0.648(3) 0.819(3) 0.15(2) Uiso 0.50 1 d P . .
O20W O -0.002(4) 0.360(4) 1.262(4) 0.18(2) Uiso 0.50 1 d P . .
O21W O 0.276(2) 0.6267(18) 0.4016(18) 0.186(12) Uiso 1 1 d . . .
O22W O 0.209(3) 0.493(3) 0.340(3) 0.134(19) Uani 0.50 1 d P . .
O23W O 0.769(2) 0.155(3) 0.851(3) 0.091(13) Uani 0.50 1 d P . .
O24W O 0.203(3) -0.086(2) 1.100(2) 0.081(11) Uiso 0.50 1 d P . .
O25W O -0.166(2) 0.2549(17) 0.851(2) 0.080(13) Uani 0.50 1 d P . .
O26W O 0.786(4) 0.408(3) 0.832(3) 0.17(2) Uiso 0.50 1 d P . .
O27W O -0.058(3) 0.346(2) 0.729(3) 0.115(15) Uiso 0.50 1 d P . .
O28W O 0.169(4) 0.439(3) 0.149(3) 0.16(2) Uiso 0.50 1 d P . .
O29W O 0.063(2) 0.546(2) 0.447(2) 0.076(10) Uiso 0.50 1 d P . .

loop_
_atom_site_aniso_label
_atom_site_aniso_U_11
_atom_site_aniso_U_22
_atom_site_aniso_U_33
_atom_site_aniso_U_23
_atom_site_aniso_U_13
_atom_site_aniso_U_12
W1 0.0156(4) 0.0248(4) 0.0161(3) -0.0098(3) -0.0042(3) -0.0015(3)
W2 0.0171(4) 0.0348(4) 0.0227(4) -0.0147(3) -0.0088(3) 0.0019(3)
W3 0.0178(4) 0.0282(4) 0.0199(3) -0.0125(3) -0.0033(3) -0.0056(3)
W4 0.0142(4) 0.0221(3) 0.0194(3) -0.0098(3) -0.0063(3) 0.0008(3)
W5 0.0213(4) 0.0232(4) 0.0199(3) -0.0067(3) -0.0060(3) -0.0021(3)
W6 0.0190(4) 0.0333(4) 0.0195(3) -0.0114(3) 0.0009(3) -0.0088(3)
W7 0.0158(4) 0.0385(4) 0.0287(4) -0.0189(3) -0.0023(3) -0.0012(3)
W8 0.0197(4) 0.0266(4) 0.0257(4) -0.0114(3) -0.0085(3) 0.0039(3)
W9 0.0174(4) 0.0205(3) 0.0174(3) -0.0080(3) -0.0041(3) -0.0014(3)
W10 0.0213(4) 0.0230(4) 0.0251(4) -0.0102(3) -0.0048(3) 0.0027(3)
W11 0.0191(4) 0.0203(3) 0.0173(3) -0.0084(3) -0.0035(3) -0.0007(3)
W12 0.0240(4) 0.0241(4) 0.0245(4) -0.0119(3) -0.0100(3) 0.0024(3)
W13 0.0379(5) 0.0247(4) 0.0206(4) -0.0075(3) -0.0101(3) -0.0057(3)
W14 0.0357(5) 0.0339(4) 0.0239(4) -0.0168(3) 0.0089(3) -0.0142(4)
W15 0.0222(4) 0.0353(4) 0.0361(4) -0.0193(4) 0.0055(3) -0.0030(3)
W16 0.0244(4) 0.0212(3) 0.0230(4) -0.0112(3) -0.0007(3) -0.0055(3)
W17 0.0279(4) 0.0217(4) 0.0312(4) -0.0143(3) 0.0004(3) -0.0002(3)
W18 0.0330(5) 0.0260(4) 0.0240(4) -0.0153(3) 0.0005(3) -0.0081(3)
Co1 0.0272(14) 0.0312(13) 0.0237(12) -0.0134(11) 0.0023(11) -0.0084(11)
Co2 0.0255(14) 0.0230(12) 0.0256(12) -0.0104(10) -0.0120(11) 0.0042(10)
Si1 0.008(2) 0.021(2) 0.016(2) -0.0091(19) -0.0046(18) 0.0021(18)
Si2 0.018(2) 0.018(2) 0.014(2) -0.0082(18) -0.0004(19) -0.0038(19)
O1 0.023(7) 0.026(6) 0.033(7) -0.020(5) -0.010(6) -0.001(5)
O2 0.019(7) 0.032(7) 0.025(6) -0.014(5) -0.006(5) -0.002(5)
O3 0.013(6) 0.022(6) 0.014(5) -0.005(5) -0.004(5) -0.009(5)
O4 0.014(6) 0.039(7) 0.008(5) -0.009(5) 0.000(5) -0.002(5)
O5 0.016(6) 0.024(6) 0.019(6) -0.009(5) -0.006(5) -0.005(5)
O6 0.011(6) 0.025(6) 0.022(6) -0.013(5) -0.002(5) 0.004(5)
O7 0.026(7) 0.034(7) 0.036(7) -0.009(6) -0.022(6) 0.004(6)
O8 0.018(7) 0.049(8) 0.022(6) -0.016(6) -0.008(5) -0.004(6)
O9 0.010(6) 0.022(6) 0.027(6) -0.010(5) -0.007(5) 0.004(5)
O10 0.024(7) 0.033(7) 0.030(7) -0.010(6) -0.012(6) -0.005(6)
O11 0.020(7) 0.047(7) 0.026(6) -0.026(6) -0.005(5) -0.006(6)
O12 0.039(8) 0.039(7) 0.030(7) -0.019(6) -0.009(6) -0.019(6)
O13 0.020(7) 0.019(6) 0.015(6) 0.001(5) 0.002(5) -0.008(5)
O14 0.017(6) 0.023(6) 0.022(6) -0.008(5) -0.011(5) -0.003(5)
O15 0.015(7) 0.043(7) 0.024(6) -0.014(6) -0.005(5) 0.010(6)
O16 0.030(7) 0.021(6) 0.012(5) -0.010(5) -0.013(5) 0.009(5)
O17 0.013(6) 0.018(6) 0.031(6) -0.009(5) -0.003(5) -0.007(5)
O18 0.007(6) 0.029(6) 0.019(6) -0.012(5) -0.009(5) 0.007(5)
O19 0.025(7) 0.040(7) 0.023(6) -0.006(6) -0.007(6) -0.007(6)
O20 0.049(9) 0.023(6) 0.028(7) -0.012(5) -0.009(6) 0.008(6)
O21 0.024(7) 0.035(7) 0.018(6) -0.006(5) -0.002(5) 0.001(6)
O22 0.025(8) 0.048(8) 0.024(7) -0.008(6) -0.005(6) -0.008(6)
O23 0.031(8) 0.049(8) 0.034(7) -0.022(6) -0.001(6) -0.017(6)
O24 0.017(7) 0.036(7) 0.036(7) -0.014(6) -0.003(6) -0.016(5)
O25 0.025(7) 0.022(6) 0.018(6) -0.004(5) -0.004(5) -0.004(5)
O26 0.029(8) 0.056(9) 0.037(8) -0.028(7) 0.005(6) -0.013(7)
O27 0.017(7) 0.057(9) 0.064(9) -0.038(8) -0.016(7) 0.008(6)
O28 0.026(7) 0.031(7) 0.034(7) -0.021(6) -0.007(6) 0.004(6)
O29 0.036(8) 0.036(7) 0.034(7) -0.009(6) -0.016(6) 0.005(6)
O30 0.022(7) 0.018(6) 0.028(6) -0.013(5) -0.012(5) 0.000(5)
O31 0.023(7) 0.027(6) 0.029(6) -0.017(5) -0.012(5) 0.003(5)
O32 0.015(6) 0.018(6) 0.021(6) -0.004(5) -0.005(5) -0.002(5)
O33 0.039(8) 0.026(6) 0.024(6) -0.007(5) -0.008(6) -0.004(6)
O34 0.031(7) 0.017(6) 0.030(7) -0.012(5) -0.009(6) 0.000(5)
O35 0.050(10) 0.036(7) 0.040(8) -0.019(6) -0.017(7) 0.006(7)
O36 0.026(7) 0.030(6) 0.013(6) -0.006(5) 0.004(5) -0.007(5)
O37 0.015(7) 0.042(7) 0.029(7) -0.017(6) 0.003(5) 0.009(6)
O38 0.024(7) 0.024(6) 0.032(7) -0.016(5) -0.006(6) 0.005(5)
O39 0.019(6) 0.018(6) 0.020(6) -0.008(5) -0.004(5) 0.003(5)
O40 0.029(8) 0.035(7) 0.016(6) -0.002(5) -0.005(5) 0.000(6)
O41 0.024(7) 0.028(6) 0.021(6) -0.012(5) -0.012(5) 0.011(5)
O42 0.015(6) 0.024(6) 0.021(6) -0.014(5) -0.007(5) 0.005(5)
O43 0.017(7) 0.066(9) 0.055(9) -0.027(8) -0.022(7) 0.016(7)
O44 0.035(8) 0.016(6) 0.030(7) -0.012(5) -0.012(6) 0.006(5)
O45 0.027(7) 0.026(6) 0.026(6) -0.009(5) -0.010(6) 0.000(5)
O46 0.024(7) 0.022(6) 0.022(6) -0.011(5) -0.004(5) -0.002(5)
O47 0.014(6) 0.027(6) 0.011(5) -0.006(5) -0.005(5) 0.001(5)
O48 0.056(9) 0.020(6) 0.022(6) -0.007(5) -0.015(6) -0.007(6)
O49 0.042(9) 0.038(7) 0.034(7) -0.015(6) -0.010(6) -0.013(6)
O50 0.049(9) 0.020(6) 0.029(7) -0.008(5) -0.012(6) -0.002(6)
O51 0.023(7) 0.029(6) 0.026(6) -0.012(5) 0.002(5) -0.003(5)
O52 0.050(10) 0.053(9) 0.025(7) -0.018(6) 0.016(7) -0.025(7)
O53 0.041(9) 0.035(7) 0.033(7) -0.024(6) 0.012(6) -0.013(6)
O54 0.034(8) 0.033(7) 0.036(7) -0.018(6) 0.009(6) -0.004(6)
O55 0.044(9) 0.030(7) 0.032(7) -0.021(6) 0.005(6) -0.011(6)
O56 0.028(7) 0.026(6) 0.017(6) -0.009(5) 0.007(5) -0.011(5)
O57 0.046(10) 0.047(8) 0.074(10) -0.046(8) 0.013(8) -0.013(7)
O58 0.031(8) 0.043(8) 0.036(7) -0.024(6) 0.009(6) -0.023(6)
O59 0.022(7) 0.031(6) 0.039(7) -0.029(6) 0.008(6) 0.002(5)
O60 0.045(9) 0.025(6) 0.028(7) -0.013(5) 0.010(6) -0.008(6)
O61 0.025(7) 0.023(6) 0.042(7) -0.020(6) -0.002(6) -0.005(5)
O62 0.033(8) 0.033(7) 0.016(6) -0.014(5) 0.000(5) -0.014(6)
O63 0.025(7) 0.025(6) 0.020(6) -0.012(5) 0.002(5) -0.004(5)
O64 0.062(11) 0.027(7) 0.051(9) -0.018(7) -0.005(8) -0.001(7)
O65 0.032(8) 0.020(6) 0.035(7) -0.018(5) -0.002(6) -0.001(5)
O66 0.062(10) 0.038(7) 0.033(7) -0.028(6) -0.002(7) -0.009(7)
K1 0.030(2) 0.037(2) 0.030(2) -0.0151(18) -0.0024(18) -0.0015(19)
K2 0.033(3) 0.048(3) 0.034(2) -0.020(2) -0.008(2) 0.005(2)
K3 0.058(3) 0.039(2) 0.029(2) -0.010(2) 0.005(2) -0.019(2)
K4 0.060(3) 0.050(3) 0.028(2) -0.014(2) -0.008(2) -0.007(2)
K5 0.037(3) 0.045(3) 0.044(3) -0.017(2) 0.010(2) -0.009(2)
K6 0.090(5) 0.071(4) 0.032(3) -0.020(3) -0.004(3) -0.036(3)
K7 0.059(4) 0.165(7) 0.077(4) -0.069(5) -0.028(4) 0.029(4)
K8 0.158(9) 0.072(5) 0.141(7) -0.032(5) -0.055(6) -0.003(5)
K9 0.283(17) 0.133(9) 0.230(14) -0.084(9) 0.044(12) 0.011(10)
K12 0.076(10) 0.099(10) 0.118(12) -0.054(9) -0.033(9) 0.010(8)
O1W 0.023(7) 0.033(7) 0.029(7) -0.015(6) 0.001(5) -0.006(5)
O2W 0.031(8) 0.038(7) 0.039(7) -0.015(6) -0.014(6) -0.005(6)
O3W 0.040(9) 0.044(8) 0.035(8) -0.005(6) -0.005(7) -0.021(7)
O4W 0.033(8) 0.057(9) 0.029(7) -0.018(6) 0.006(6) -0.015(7)
O5W 0.046(9) 0.048(8) 0.044(8) -0.022(7) -0.037(7) 0.020(7)
O6W 0.056(10) 0.029(7) 0.047(8) -0.021(6) -0.007(7) 0.017(7)
O7W 0.025(8) 0.034(7) 0.062(9) -0.011(7) 0.003(7) -0.016(6)
O8W 0.028(9) 0.084(11) 0.063(10) -0.045(9) -0.018(8) 0.016(8)
O9W 0.072(12) 0.051(9) 0.117(14) -0.073(10) -0.062(11) 0.045(9)
O10W 0.073(13) 0.050(9) 0.062(11) 0.007(8) -0.031(9) -0.020(9)
O11W 0.15(2) 0.072(12) 0.060(11) -0.041(9) 0.004(12) -0.058(12)
O12W 0.19(3) 0.044(10) 0.090(15) -0.019(10) -0.034(15) -0.023(13)
O13W 0.11(2) 0.105(16) 0.16(2) -0.076(16) -0.037(17) 0.048(15)
O14W 0.15(2) 0.059(12) 0.138(19) 0.005(12) -0.090(17) -0.014(13)
O15W 0.103(19) 0.087(15) 0.19(2) -0.056(15) -0.040(18) 0.021(14)
O16W 0.18(3) 0.129(19) 0.091(16) -0.058(14) -0.067(17) 0.038(17)
O17W 0.15(3) 0.18(2) 0.14(2) -0.049(18) 0.059(19) 0.07(2)
O22W 0.11(4) 0.18(5) 0.12(4) -0.07(3) -0.04(3) 0.08(4)
O23W 0.05(3) 0.13(4) 0.13(3) -0.09(3) -0.01(2) 0.00(2)
O25W 0.06(2) 0.052(19) 0.10(3) -0.032(19) 0.06(2) -0.044(17)

loop_
_atom_type_symbol
_atom_type_description
_atom_type_scat_dispersion_real
_atom_type_scat_dispersion_imag
_atom_type_scat_source
O O 0.0106 0.0060 'International Tables Vol C Tables 4.2.6.8 and 6.1.1.4'
Si Si 0.0817 0.0704 'International Tables Vol C Tables 4.2.6.8 and 6.1.1.4'
Co Co 0.3494 0.9721 'International Tables Vol C Tables 4.2.6.8 and 6.1.1.4'
W W -0.8490 6.8722 'International Tables Vol C Tables 4.2.6.8 and 6.1.1.4'
K K 0.2009 0.2494 'International Tables Vol C Tables 4.2.6.8 and 6.1.1.4'

loop_
_geom_angle_atom_site_label_1
_geom_angle_atom_site_label_2
_geom_angle_atom_site_label_3
_geom_angle
_geom_angle_site_symmetry_1
_geom_angle_site_symmetry_3
_geom_angle_publ_flag
O1 W1 O3 101.6(5) . . ?
O1 W1 O2 101.0(5) . . ?
O3 W1 O2 96.1(5) . . ?
O1 W1 O4 98.9(5) . . ?
O3 W1 O4 157.1(4) . . ?
O2 W1 O4 90.0(5) . . ?
O1 W1 O5 97.9(4) . . ?
O3 W1 O5 85.5(4) . . ?
O2 W1 O5 160.4(4) . . ?
O4 W1 O5 81.6(4) . . ?
O1 W1 O6 171.5(5) . . ?
O3 W1 O6 86.7(4) . . ?
O2 W1 O6 76.2(4) . . ?
O4 W1 O6 73.3(4) . . ?
O5 W1 O6 84.4(4) . . ?
O1 W1 K7 60.6(4) . 2_656 ?
O3 W1 K7 124.2(3) . 2_656 ?
O2 W1 K7 46.7(3) . 2_656 ?
O4 W1 K7 75.3(3) . 2_656 ?
O5 W1 K7 144.7(3) . 2_656 ?
O6 W1 K7 113.3(3) . 2_656 ?
O1 W1 K2 49.8(4) . . ?
O3 W1 K2 53.5(3) . . ?
O2 W1 K2 114.7(4) . . ?
O4 W1 K2 141.6(3) . . ?
O5 W1 K2 81.9(3) . . ?
O6 W1 K2 138.7(3) . . ?
K7 W1 K2 100.00(12) 2_656 . ?
O1 W1 K2 88.4(4) . 2_656 ?
O3 W1 K2 50.0(3) . 2_656 ?
O2 W1 K2 51.4(4) . 2_656 ?
O4 W1 K2 141.4(3) . 2_656 ?
O5 W1 K2 135.2(3) . 2_656 ?
O6 W1 K2 95.8(3) . 2_656 ?
K7 W1 K2 75.63(13) 2_656 2_656 ?
K2 W1 K2 68.71(11) . 2_656 ?
O1 W1 K10 80.4(4) . 2_666 ?
O3 W1 K10 128.2(4) . 2_666 ?
O2 W1 K10 134.9(4) . 2_666 ?
O4 W1 K10 46.0(4) . 2_666 ?
O5 W1 K10 43.8(4) . 2_666 ?
O6 W1 K10 95.9(3) . 2_666 ?
K7 W1 K10 102.1(2) 2_656 2_666 ?
K2 W1 K10 100.6(2) . 2_666 ?
K2 W1 K10 168.1(2) 2_656 2_666 ?
O7 W2 O8 102.5(5) . . ?
O7 W2 O9 102.1(5) . . ?
O8 W2 O9 94.4(5) . . ?
O7 W2 O4 98.7(5) . . ?
O8 W2 O4 157.4(5) . . ?
O9 W2 O4 88.4(4) . . ?
O7 W2 O10 98.8(5) . . ?
O8 W2 O10 85.9(5) . . ?
O9 W2 O10 158.5(5) . . ?
O4 W2 O10 83.5(5) . . ?
O7 W2 O6 170.9(5) . . ?
O8 W2 O6 86.1(4) . . ?
O9 W2 O6 73.9(4) . . ?
O4 W2 O6 73.2(4) . . ?
O10 W2 O6 84.7(4) . . ?
O7 W2 K13 50.6(5) . 2_556 ?
O8 W2 K13 52.1(4) . 2_556 ?
O9 W2 K13 99.9(4) . 2_556 ?
O4 W2 K13 149.2(4) . 2_556 ?
O10 W2 K13 97.2(4) . 2_556 ?
O6 W2 K13 137.6(3) . 2_556 ?
O7 W2 K10 82.2(4) . 2_666 ?
O8 W2 K10 131.6(4) . 2_666 ?
O9 W2 K10 132.3(4) . 2_666 ?
O4 W2 K10 44.6(4) . 2_666 ?
O10 W2 K10 46.1(4) . 2_666 ?
O6 W2 K10 94.4(3) . 2_666 ?
K13 W2 K10 117.2(3) 2_556 2_666 ?
O12 W3 O11 102.3(5) . . ?
O12 W3 O13 102.0(5) . . ?
O11 W3 O13 93.9(5) . . ?
O12 W3 O9 99.1(5) . . ?
O11 W3 O9 89.9(5) . . ?
O13 W3 O9 157.2(4) . . ?
O12 W3 O2 96.9(5) . . ?
O11 W3 O2 159.7(5) . . ?
O13 W3 O2 88.3(4) . . ?
O9 W3 O2 80.7(4) . . ?
O12 W3 O6 167.4(4) . . ?
O11 W3 O6 86.8(4) . . ?
O13 W3 O6 85.9(4) . . ?
O9 W3 O6 71.9(4) . . ?
O2 W3 O6 73.2(4) . . ?
O12 W3 K6 53.2(4) . 2_556 ?
O11 W3 K6 49.3(3) . 2_556 ?
O13 W3 K6 106.0(3) . 2_556 ?
O9 W3 K6 93.5(3) . 2_556 ?
O2 W3 K6 148.5(3) . 2_556 ?
O6 W3 K6 134.4(3) . 2_556 ?
O12 W3 K2 84.8(4) . 2_656 ?
O11 W3 K2 136.9(4) . 2_656 ?
O13 W3 K2 43.5(3) . 2_656 ?
O9 W3 K2 131.4(3) . 2_656 ?
O2 W3 K2 50.9(3) . 2_656 ?
O6 W3 K2 94.6(3) . 2_656 ?
K6 W3 K2 124.60(12) 2_556 2_656 ?
O15 W4 O14 101.9(5) . . ?
O15 W4 O17 99.7(5) . . ?
O14 W4 O17 98.3(5) . . ?
O15 W4 O16 99.8(5) . . ?
O14 W4 O16 91.6(4) . . ?
O17 W4 O16 155.8(5) . . ?
O15 W4 O3 89.0(5) . . ?
O14 W4 O3 167.5(4) . . ?
O17 W4 O3 85.8(4) . . ?
O16 W4 O3 80.4(4) . . ?
O15 W4 O18 168.4(5) . . ?
O14 W4 O18 88.9(4) . . ?
O17 W4 O18 74.4(4) . . ?
O16 W4 O18 83.8(4) . . ?
O3 W4 O18 80.7(4) . . ?
O15 W4 K1 135.3(4) . . ?
O14 W4 K1 47.1(4) . . ?
O17 W4 K1 114.1(3) . . ?
O16 W4 K1 58.6(3) . . ?
O3 W4 K1 120.5(3) . . ?
O18 W4 K1 55.7(3) . . ?
O15 W4 K2 40.8(4) . . ?
O14 W4 K2 137.3(3) . . ?
O17 W4 K2 106.7(3) . . ?
O16 W4 K2 79.6(3) . . ?
O3 W4 K2 50.9(3) . . ?
O18 W4 K2 130.6(3) . . ?
K1 W4 K2 137.68(9) . . ?
O15 W4 K2 79.0(4) . 2_656 ?
O14 W4 K2 140.6(3) . 2_656 ?
O17 W4 K2 44.0(3) . 2_656 ?
O16 W4 K2 127.5(3) . 2_656 ?
O3 W4 K2 47.2(3) . 2_656 ?
O18 W4 K2 90.0(3) . 2_656 ?
K1 W4 K2 145.60(9) . 2_656 ?
K2 W4 K2 65.64(11) . 2_656 ?
O15 W4 K7 29.8(4) . . ?
O14 W4 K7 75.6(4) . . ?
O17 W4 K7 89.8(3) . . ?
O16 W4 K7 114.1(4) . . ?
O3 W4 K7 116.4(3) . . ?
O18 W4 K7 156.2(3) . . ?
K1 W4 K7 119.00(11) . . ?
K2 W4 K7 70.53(11) . . ?
K2 W4 K7 90.62(12) 2_656 . ?
O20 W5 O19 101.1(5) . . ?
O20 W5 O21 101.6(5) . . ?
O19 W5 O21 94.7(5) . . ?
O20 W5 O17 96.0(5) . . ?
O19 W5 O17 96.3(5) . . ?
O21 W5 O17 157.0(5) . . ?
O20 W5 O13 89.0(5) . . ?
O19 W5 O13 169.7(5) . . ?
O21 W5 O13 81.7(4) . . ?
O17 W5 O13 83.9(4) . . ?
O20 W5 O18 167.6(4) . . ?
O19 W5 O18 88.7(4) . . ?
O21 W5 O18 85.0(4) . . ?
O17 W5 O18 75.2(4) . . ?
O13 W5 O18 81.4(4) . . ?
O20 W5 K4 52.3(4) . 2_657 ?
O19 W5 K4 84.5(4) . 2_657 ?
O21 W5 K4 152.7(3) . 2_657 ?
O17 W5 K4 49.0(3) . 2_657 ?
O13 W5 K4 103.1(3) . 2_657 ?
O18 W5 K4 122.2(3) . 2_657 ?
O20 W5 K2 75.5(4) . 2_656 ?
O19 W5 K2 139.8(4) . 2_656 ?
O21 W5 K2 125.4(3) . 2_656 ?
O17 W5 K2 45.8(3) . 2_656 ?
O13 W5 K2 44.1(3) . 2_656 ?
O18 W5 K2 92.1(3) . 2_656 ?
K4 W5 K2 61.45(9) 2_657 2_656 ?
O20 W5 K12 113.5(4) . . ?
O19 W5 K12 38.7(4) . . ?
O21 W5 K12 56.8(4) . . ?
O17 W5 K12 128.0(4) . . ?
O13 W5 K12 135.2(4) . . ?
O18 W5 K12 78.9(3) . . ?
K4 W5 K12 121.4(2) 2_657 . ?
K2 W5 K12 170.7(2) 2_656 . ?
O23 W6 O22 100.2(5) . . ?
O23 W6 O21 99.8(6) . . ?
O22 W6 O21 97.0(5) . . ?
O23 W6 O24 96.3(5) . . ?
O22 W6 O24 96.3(5) . . ?
O21 W6 O24 156.8(4) . . ?
O23 W6 O11 88.1(5) . . ?
O22 W6 O11 171.7(5) . . ?
O21 W6 O11 80.5(5) . . ?
O24 W6 O11 83.5(5) . . ?
O23 W6 O25 166.7(5) . . ?
O22 W6 O25 91.2(5) . . ?
O21 W6 O25 85.4(4) . . ?
O24 W6 O25 75.5(4) . . ?
O11 W6 O25 80.7(4) . . ?
O23 W6 K12 112.9(5) . . ?
O22 W6 K12 40.1(5) . . ?
O21 W6 K12 57.9(4) . . ?
O24 W6 K12 129.2(4) . . ?
O11 W6 K12 135.3(4) . . ?
O25 W6 K12 80.3(4) . . ?
O23 W6 K14 55.1(5) . 1_455 ?
O22 W6 K14 88.1(5) . 1_455 ?
O21 W6 K14 154.9(4) . 1_455 ?
O24 W6 K14 44.3(4) . 1_455 ?
O11 W6 K14 97.4(4) . 1_455 ?
O25 W6 K14 119.2(4) . 1_455 ?
K12 W6 K14 127.1(4) . 1_455 ?
O23 W6 K6 41.7(4) . 2_556 ?
O22 W6 K6 141.5(4) . 2_556 ?
O21 W6 K6 95.7(4) . 2_556 ?
O24 W6 K6 85.4(3) . 2_556 ?
O11 W6 K6 46.8(3) . 2_556 ?
O25 W6 K6 126.0(3) . 2_556 ?
K12 W6 K6 143.4(2) . 2_556 ?
K14 W6 K6 66.5(3) 1_455 2_556 ?
O27 W7 O26 102.1(6) . . ?
O27 W7 O24 100.0(6) . . ?
O26 W7 O24 96.7(5) . . ?
O27 W7 O28 101.0(6) . . ?
O26 W7 O28 89.9(5) . . ?
O24 W7 O28 156.1(5) . . ?
O27 W7 O8 91.7(5) . . ?
O26 W7 O8 164.8(5) . . ?
O24 W7 O8 87.0(5) . . ?
O28 W7 O8 81.1(4) . . ?
O27 W7 O25 169.7(5) . . ?
O26 W7 O25 87.0(5) . . ?
O24 W7 O25 73.8(4) . . ?
O28 W7 O25 83.7(4) . . ?
O8 W7 O25 79.9(4) . . ?
O27 W7 K13 42.2(5) . 2_556 ?
O26 W7 K13 144.2(5) . 2_556 ?
O24 W7 K13 93.8(4) . 2_556 ?
O28 W7 K13 94.0(4) . 2_556 ?
O8 W7 K13 49.5(4) . 2_556 ?
O25 W7 K13 128.8(4) . 2_556 ?
O29 W8 O28 102.7(5) . . ?
O29 W8 O10 98.5(5) . . ?
O28 W8 O10 92.0(5) . . ?
O29 W8 O30 97.3(5) . . ?
O28 W8 O30 159.5(5) . . ?
O10 W8 O30 89.6(5) . . ?
O29 W8 O31 94.3(5) . . ?
O28 W8 O31 87.9(5) . . ?
O10 W8 O31 166.9(5) . . ?
O30 W8 O31 85.9(4) . . ?
O29 W8 O32 171.6(5) . . ?
O28 W8 O32 85.3(4) . . ?
O10 W8 O32 83.7(4) . . ?
O30 W8 O32 74.5(4) . . ?
O31 W8 O32 83.3(4) . . ?
O29 W8 K10 82.3(4) . 2_666 ?
O28 W8 K10 138.1(4) . 2_666 ?
O10 W8 K10 46.4(4) . 2_666 ?
O30 W8 K10 49.3(4) . 2_666 ?
O31 W8 K10 133.6(4) . 2_666 ?
O32 W8 K10 93.5(3) . 2_666 ?
O33 W9 O5 98.3(5) . . ?
O33 W9 O16 103.8(5) . . ?
O5 W9 O16 91.0(4) . . ?
O33 W9 O30 95.9(5) . . ?
O5 W9 O30 93.9(4) . . ?
O16 W9 O30 158.8(4) . . ?
O33 W9 O34 95.1(5) . . ?
O5 W9 O34 166.5(4) . . ?
O16 W9 O34 84.2(4) . . ?
O30 W9 O34 86.3(4) . . ?
O33 W9 O32 170.0(5) . . ?
O5 W9 O32 86.3(4) . . ?
O16 W9 O32 84.9(4) . . ?
O30 W9 O32 74.9(4) . . ?
O34 W9 O32 80.7(4) . . ?
O33 W9 K3 54.9(4) . . ?
O5 W9 K3 111.9(3) . . ?
O16 W9 K3 149.6(3) . . ?
O30 W9 K3 43.7(3) . . ?
O34 W9 K3 77.4(3) . . ?
O32 W9 K3 115.1(3) . . ?
O33 W9 K10 78.4(4) . 2_666 ?
O5 W9 K10 47.3(4) . 2_666 ?
O16 W9 K10 137.3(3) . 2_666 ?
O30 W9 K10 54.3(4) . 2_666 ?
O34 W9 K10 138.5(4) . 2_666 ?
O32 W9 K10 98.6(3) . 2_666 ?
K3 W9 K10 65.3(2) . 2_666 ?
O33 W9 K1 128.0(4) . . ?
O5 W9 K1 125.0(3) . . ?
O16 W9 K1 54.2(3) . . ?
O30 W9 K1 107.0(3) . . ?
O34 W9 K1 42.9(3) . . ?
O32 W9 K1 53.5(3) . . ?
K3 W9 K1 118.40(9) . . ?
K10 W9 K1 151.7(2) 2_666 . ?
O35 W10 O31 98.3(5) . . ?
O35 W10 O37 102.4(6) . . ?
O31 W10 O37 91.0(5) . . ?
O35 W10 O36 96.7(6) . . ?
O31 W10 O36 92.5(5) . . ?
O37 W10 O36 159.9(5) . . ?
O35 W10 O38 96.8(5) . . ?
O31 W10 O38 164.8(5) . . ?
O37 W10 O38 84.2(5) . . ?
O36 W10 O38 87.3(5) . . ?
O35 W10 O39 170.7(5) . . ?
O31 W10 O39 84.4(4) . . ?
O37 W10 O39 86.3(4) . . ?
O36 W10 O39 74.3(4) . . ?
O38 W10 O39 80.9(4) . . ?
O35 W10 K5 75.2(4) . 2_666 ?
O31 W10 K5 140.0(3) . 2_666 ?
O37 W10 K5 129.1(4) . 2_666 ?
O36 W10 K5 50.5(3) . 2_666 ?
O38 W10 K5 46.9(3) . 2_666 ?
O39 W10 K5 97.0(3) . 2_666 ?
O40 W11 O34 98.2(5) . . ?
O40 W11 O41 102.4(5) . . ?
O34 W11 O41 91.4(5) . . ?
O40 W11 O36 98.4(5) . . ?
O34 W11 O36 89.4(5) . . ?
O41 W11 O36 158.9(4) . . ?
O40 W11 O42 93.9(5) . . ?
O34 W11 O42 167.9(4) . . ?
O41 W11 O42 87.5(4) . . ?
O36 W11 O42 87.3(4) . . ?
O40 W11 O39 173.4(5) . . ?
O34 W11 O39 83.0(4) . . ?
O41 W11 O39 84.0(4) . . ?
O36 W11 O39 75.1(4) . . ?
O42 W11 O39 84.9(4) . . ?
O40 W11 K3 45.4(4) . 2_666 ?
O34 W11 K3 140.7(4) . 2_666 ?
O41 W11 K3 84.8(4) . 2_666 ?
O36 W11 K3 107.6(3) . 2_666 ?
O42 W11 K3 51.2(3) . 2_666 ?
O39 W11 K3 135.0(3) . 2_666 ?
O40 W11 K1 128.2(4) . . ?
O34 W11 K1 43.7(3) . . ?
O41 W11 K1 57.3(3) . . ?
O36 W11 K1 111.5(3) . . ?
O42 W11 K1 127.6(3) . . ?
O39 W11 K1 56.6(3) . . ?
K3 W11 K1 140.85(10) 2_666 . ?
O40 W11 K3 60.6(4) . . ?
O34 W11 K3 76.0(3) . . ?
O41 W11 K3 156.2(3) . . ?
O36 W11 K3 43.2(3) . . ?
O42 W11 K3 108.9(3) . . ?
O39 W11 K3 113.7(3) . . ?
K3 W11 K3 92.26(11) 2_666 . ?
K1 W11 K3 118.11(9) . . ?
O40 W11 K5 84.0(4) . 2_666 ?
O34 W11 K5 131.9(4) . 2_666 ?
O41 W11 K5 135.4(3) . 2_666 ?
O36 W11 K5 43.3(3) . 2_666 ?
O42 W11 K5 47.9(3) . 2_666 ?
O39 W11 K5 90.4(3) . 2_666 ?
K3 W11 K5 68.45(10) 2_666 2_666 ?
K1 W11 K5 145.72(9) . 2_666 ?
K3 W11 K5 63.33(9) . 2_666 ?
O43 W12 O44 101.8(6) . . ?
O43 W12 O45 97.7(6) . . ?
O44 W12 O45 98.6(5) . . ?
O43 W12 O41 101.8(5) . . ?
O44 W12 O41 92.4(5) . . ?
O45 W12 O41 155.1(5) . . ?
O43 W12 O46 90.0(5) . . ?
O44 W12 O46 167.2(5) . . ?
O45 W12 O46 84.3(4) . . ?
O41 W12 O46 80.3(4) . . ?
O43 W12 O47 167.0(5) . . ?
O44 W12 O47 89.1(5) . . ?
O45 W12 O47 73.5(4) . . ?
O41 W12 O47 84.6(4) . . ?
O46 W12 O47 79.8(4) . . ?
O43 W12 K1 133.7(4) . . ?
O44 W12 K1 46.3(4) . . ?
O45 W12 K1 117.0(3) . . ?
O41 W12 K1 57.5(3) . . ?
O46 W12 K1 121.4(3) . . ?
O47 W12 K1 59.3(3) . . ?
O49 W13 O48 101.6(5) . . ?
O49 W13 O50 102.1(6) . . ?
O48 W13 O50 92.8(5) . . ?
O49 W13 O45 95.7(5) . . ?
O48 W13 O45 100.6(5) . . ?
O50 W13 O45 155.1(5) . . ?
O49 W13 O51 92.0(5) . . ?
O48 W13 O51 165.1(5) . . ?
O50 W13 O51 78.2(4) . . ?
O45 W13 O51 83.9(4) . . ?
O49 W13 O47 166.7(5) . . ?
O48 W13 O47 87.1(4) . . ?
O50 W13 O47 87.3(4) . . ?
O45 W13 O47 72.6(4) . . ?
O51 W13 O47 80.7(4) . . ?
O52 W14 O54 102.4(5) . . ?
O52 W14 O50 103.6(6) . . ?
O54 W14 O50 88.4(5) . . ?
O52 W14 O53 97.9(6) . . ?
O54 W14 O53 90.8(5) . . ?
O50 W14 O53 158.2(5) . . ?
O52 W14 O55 94.8(5) . . ?
O54 W14 O55 162.7(5) . . ?
O50 W14 O55 85.8(5) . . ?
O53 W14 O55 88.6(5) . . ?
O52 W14 O56 168.3(5) . . ?
O54 W14 O56 87.0(4) . . ?
O50 W14 O56 83.3(5) . . ?
O53 W14 O56 74.8(4) . . ?
O55 W14 O56 76.1(4) . . ?
O52 W14 K9 52.3(5) . . ?
O54 W14 K9 86.6(4) . . ?
O50 W14 K9 153.3(4) . . ?
O53 W14 K9 48.2(4) . . ?
O55 W14 K9 105.7(4) . . ?
O56 W14 K9 122.5(4) . . ?
O57 W15 O58 102.2(6) . . ?
O57 W15 O37 101.5(6) . . ?
O58 W15 O37 92.3(5) . . ?
O57 W15 O53 101.0(6) . . ?
O58 W15 O53 92.2(5) . . ?
O37 W15 O53 155.6(5) . . ?
O57 W15 O59 97.8(5) . . ?
O58 W15 O59 160.0(5) . . ?
O37 W15 O59 83.5(5) . . ?
O53 W15 O59 84.2(5) . . ?
O57 W15 O56 174.1(5) . . ?
O58 W15 O56 80.4(5) . . ?
O37 W15 O56 83.6(4) . . ?
O53 W15 O56 73.5(4) . . ?
O59 W15 O56 79.7(4) . . ?
O57 W15 K9 47.6(5) . 2_567 ?
O58 W15 K9 145.6(4) . 2_567 ?
O37 W15 K9 108.1(4) . 2_567 ?
O53 W15 K9 80.6(4) . 2_567 ?
O59 W15 K9 53.1(4) . 2_567 ?
O56 W15 K9 128.1(4) . 2_567 ?
O60 W16 O46 103.8(5) . . ?
O60 W16 O42 99.6(5) . . ?
O46 W16 O42 91.0(4) . . ?
O60 W16 O62 98.6(5) . . ?
O46 W16 O62 91.2(5) . . ?
O42 W16 O62 160.6(5) . . ?
O60 W16 O61 99.6(5) . . ?
O46 W16 O61 156.6(5) . . ?
O42 W16 O61 85.9(5) . . ?
O62 W16 O61 84.5(5) . . ?
O60 W16 O63 169.7(4) . . ?
O46 W16 O63 84.2(4) . . ?
O42 W16 O63 86.6(4) . . ?
O62 W16 O63 74.5(4) . . ?
O61 W16 O63 72.5(4) . . ?
O60 W16 K3 49.3(4) . 2_666 ?
O46 W16 K3 87.4(3) . 2_666 ?
O42 W16 K3 53.3(3) . 2_666 ?
O62 W16 K3 146.0(3) . 2_666 ?
O61 W16 K3 108.8(3) . 2_666 ?
O63 W16 K3 138.9(3) . 2_666 ?
O60 W16 K5 87.9(4) . 2_666 ?
O46 W16 K5 136.2(3) . 2_666 ?
O42 W16 K5 45.2(3) . 2_666 ?
O62 W16 K5 129.3(4) . 2_666 ?
O61 W16 K5 45.0(3) . 2_666 ?
O63 W16 K5 90.7(3) . 2_666 ?
K3 W16 K5 68.47(10) 2_666 2_666 ?
O64 W17 O59 103.0(6) . . ?
O64 W17 O38 103.2(6) . . ?
O59 W17 O38 86.7(5) . . ?
O64 W17 O65 97.8(6) . . ?
O59 W17 O65 90.8(5) . . ?
O38 W17 O65 158.9(5) . . ?
O64 W17 O61 98.9(6) . . ?
O59 W17 O61 158.1(5) . . ?
O38 W17 O61 88.1(5) . . ?
O65 W17 O61 86.5(5) . . ?
O64 W17 O63 169.8(6) . . ?
O59 W17 O63 84.3(4) . . ?
O38 W17 O63 84.2(4) . . ?
O65 W17 O63 74.7(4) . . ?
O61 W17 O63 74.0(4) . . ?
O64 W17 K5 81.3(4) . 2_666 ?
O59 W17 K5 130.5(4) . 2_666 ?
O38 W17 K5 45.4(3) . 2_666 ?
O65 W17 K5 138.2(3) . 2_666 ?
O61 W17 K5 52.9(4) . 2_666 ?
O63 W17 K5 99.5(3) . 2_666 ?
O64 W17 K9 56.1(5) . 2_567 ?
O59 W17 K9 48.7(4) . 2_567 ?
O38 W17 K9 108.1(4) . 2_567 ?
O65 W17 K9 85.4(4) . 2_567 ?
O61 W17 K9 152.2(3) . 2_567 ?
O63 W17 K9 128.8(3) . 2_567 ?
K5 W17 K9 124.9(2) 2_666 2_567 ?
O66 W18 O51 103.8(6) . . ?
O66 W18 O62 100.1(5) . . ?
O51 W18 O62 95.0(5) . . ?
O66 W18 O54 99.6(6) . . ?
O51 W18 O54 88.0(5) . . ?
O62 W18 O54 158.7(5) . . ?
O66 W18 O65 98.9(5) . . ?
O51 W18 O65 156.9(5) . . ?
O62 W18 O65 85.3(5) . . ?
O54 W18 O65 83.8(5) . . ?
O66 W18 O63 170.8(5) . . ?
O51 W18 O63 84.9(4) . . ?
O62 W18 O63 75.9(4) . . ?
O54 W18 O63 83.4(4) . . ?
O65 W18 O63 72.7(4) . . ?
O55 Co1 O58 89.7(5) . . ?
O55 Co1 O2W 94.3(5) . . ?
O58 Co1 O2W 174.0(5) . . ?
O55 Co1 O1W 176.1(4) . . ?
O58 Co1 O1W 89.5(5) . . ?
O2W Co1 O1W 86.2(5) . . ?
O55 Co1 O3W 95.0(5) . . ?
O58 Co1 O3W 92.3(5) . . ?
O2W Co1 O3W 91.8(5) . . ?
O1W Co1 O3W 88.9(5) . . ?
O55 Co1 O56 77.7(4) . . ?
O58 Co1 O56 77.7(4) . . ?
O2W Co1 O56 98.7(4) . . ?
O1W Co1 O56 98.4(4) . . ?
O3W Co1 O56 167.6(5) . . ?
O55 Co1 K1 131.7(4) . . ?
O58 Co1 K1 129.2(3) . . ?
O2W Co1 K1 45.1(3) . . ?
O1W Co1 K1 47.1(3) . . ?
O3W Co1 K1 108.6(4) . . ?
O56 Co1 K1 83.6(3) . . ?
O55 Co1 K11 93.3(4) . . ?
O58 Co1 K11 43.6(4) . . ?
O2W Co1 K11 140.3(4) . . ?
O1W Co1 K11 88.8(4) . . ?
O3W Co1 K11 48.8(4) . . ?
O56 Co1 K11 120.9(4) . . ?
K1 Co1 K11 134.0(2) . . ?
O44 Co2 O14 94.0(4) . . ?
O44 Co2 O4W 95.4(5) . . ?
O14 Co2 O4W 86.0(5) . . ?
O44 Co2 O6W 172.8(5) . . ?
O14 Co2 O6W 87.6(5) . . ?
O4W Co2 O6W 91.7(5) . . ?
O44 Co2 O5W 90.9(5) . . ?
O14 Co2 O5W 171.2(5) . . ?
O4W Co2 O5W 86.2(5) . . ?
O6W Co2 O5W 88.5(5) . . ?
O44 Co2 O7W 90.7(5) . . ?
O14 Co2 O7W 93.0(5) . . ?
O4W Co2 O7W 173.9(5) . . ?
O6W Co2 O7W 82.3(5) . . ?
O5W Co2 O7W 94.3(5) . . ?
O44 Co2 K1 49.9(3) . . ?
O14 Co2 K1 48.9(3) . . ?
O4W Co2 K1 73.6(4) . . ?
O6W Co2 K1 134.0(4) . . ?
O5W Co2 K1 132.0(4) . . ?
O7W Co2 K1 110.1(4) . . ?
O25 Si1 O18 112.2(6) . . ?
O25 Si1 O32 112.2(6) . . ?
O18 Si1 O32 110.5(6) . . ?
O25 Si1 O6 106.9(6) . . ?
O18 Si1 O6 108.0(5) . . ?
O32 Si1 O6 106.7(6) . . ?
O25 Si1 K1 100.7(4) . . ?
O18 Si1 K1 60.0(4) . . ?
O32 Si1 K1 61.4(4) . . ?
O6 Si1 K1 152.5(4) . . ?
O39 Si2 O47 111.4(6) . . ?
O39 Si2 O63 108.1(6) . . ?
O47 Si2 O63 107.7(6) . . ?
O39 Si2 O56 110.2(6) . . ?
O47 Si2 O56 111.6(6) . . ?
O63 Si2 O56 107.7(6) . . ?
O39 Si2 K1 58.9(4) . . ?
O47 Si2 K1 62.3(4) . . ?
O63 Si2 K1 152.6(4) . . ?
O56 Si2 K1 99.7(4) . . ?
W1 O1 K4 153.6(6) . 1_554 ?
W1 O1 K2 103.7(5) . . ?
K4 O1 K2 88.6(3) 1_554 . ?
W1 O1 K7 91.9(4) . 2_656 ?
K4 O1 K7 95.7(3) 1_554 2_656 ?
K2 O1 K7 135.1(4) . 2_656 ?
W1 O2 W3 117.7(5) . . ?
W1 O2 K7 104.2(5) . 2_656 ?
W3 O2 K7 127.9(5) . 2_656 ?
W1 O2 K2 99.5(4) . 2_656 ?
W3 O2 K2 97.3(4) . 2_656 ?
K7 O2 K2 105.2(4) 2_656 2_656 ?
W1 O3 W4 153.3(6) . . ?
W1 O3 K2 101.5(4) . 2_656 ?
W4 O3 K2 101.3(4) . 2_656 ?
W1 O3 K2 97.1(4) . . ?
W4 O3 K2 96.5(4) . . ?
K2 O3 K2 90.3(3) 2_656 . ?
W1 O4 W2 119.3(5) . . ?
W1 O4 K10 106.4(5) . 2_666 ?
W2 O4 K10 108.3(5) . 2_666 ?
W9 O5 W1 145.9(6) . . ?
W9 O5 K10 105.2(5) . 2_666 ?
W1 O5 K10 107.7(5) . 2_666 ?
Si1 O6 W2 123.3(5) . . ?
Si1 O6 W3 121.1(5) . . ?
W2 O6 W3 93.5(4) . . ?
Si1 O6 W1 124.4(6) . . ?
W2 O6 W1 93.7(4) . . ?
W3 O6 W1 92.5(3) . . ?
W2 O7 K6 136.5(6) . . ?
W2 O7 K13 103.7(6) . 2_556 ?
K6 O7 K13 113.2(5) . 2_556 ?
W2 O8 W7 154.5(6) . . ?
W2 O8 K13 99.7(5) . 2_556 ?
W7 O8 K13 99.3(5) . 2_556 ?
W2 O9 W3 120.2(5) . . ?
W8 O10 W2 145.6(6) . . ?
W8 O10 K10 107.2(5) . 2_666 ?
W2 O10 K10 105.9(5) . 2_666 ?
W3 O11 W6 146.3(6) . . ?
W3 O11 K6 103.0(4) . 2_556 ?
W6 O11 K6 100.9(4) . 2_556 ?
W3 O12 K13 139.0(7) . . ?
W3 O12 K6 99.4(5) . 2_556 ?
K13 O12 K6 112.7(5) . 2_556 ?
W3 O13 W5 145.0(6) . . ?
W3 O13 K2 109.3(4) . 2_656 ?
W5 O13 K2 104.4(4) . 2_656 ?
W4 O14 Co2 156.2(6) . . ?
W4 O14 K1 105.3(5) . . ?
Co2 O14 K1 97.6(4) . . ?
W4 O15 K7 131.7(6) . . ?
W4 O15 K2 115.4(5) . . ?
K7 O15 K2 112.8(4) . . ?
W9 O16 W4 153.5(6) . . ?
W9 O16 K1 97.0(4) . . ?
W4 O16 K1 89.8(3) . . ?
W5 O17 W4 116.5(5) . . ?
W5 O17 K2 105.7(4) . 2_656 ?
W4 O17 K2 108.4(4) . 2_656 ?
W5 O17 K4 101.3(4) . 2_657 ?
W4 O17 K4 133.3(5) . 2_657 ?
K2 O17 K4 84.9(3) 2_656 2_657 ?
Si1 O18 W5 127.3(6) . . ?
Si1 O18 W4 129.1(6) . . ?
W5 O18 W4 92.0(4) . . ?
Si1 O18 K1 92.8(4) . . ?
W5 O18 K1 125.6(4) . . ?
W4 O18 K1 85.9(3) . . ?
W5 O19 K12 117.7(6) . . ?
W5 O20 K8 141.8(6) . . ?
W5 O20 K4 101.4(5) . 2_657 ?
K8 O20 K4 94.9(4) . 2_657 ?
W6 O21 W5 160.0(6) . . ?
W6 O21 K12 92.6(5) . . ?
W5 O21 K12 94.0(5) . . ?
W6 O22 K12 115.3(6) . . ?
W6 O23 K6 114.5(5) . 2_556 ?
W6 O23 K14 98.8(6) . 1_455 ?
K6 O23 K14 89.0(5) 2_556 1_455 ?
W7 O24 W6 116.0(5) . . ?
W7 O24 K14 130.5(7) . 1_455 ?
W6 O24 K14 107.7(6) . 1_455 ?
Si1 O25 W6 129.4(6) . . ?
Si1 O25 W7 128.9(6) . . ?
W6 O25 W7 92.2(4) . . ?
W7 O26 K11 144.8(7) . . ?
W7 O27 K13 114.4(7) . 2_556 ?
W8 O28 W7 152.3(6) . . ?
W9 O30 W8 117.5(5) . . ?
W9 O30 K3 107.2(5) . . ?
W8 O30 K3 131.9(5) . . ?
W9 O30 K10 96.1(4) . 2_666 ?
W8 O30 K10 102.8(5) . 2_666 ?
K3 O30 K10 88.6(4) . 2_666 ?
W10 O31 W8 144.7(6) . . ?
Si1 O32 W8 126.1(6) . . ?
Si1 O32 W9 125.6(6) . . ?
W8 O32 W9 92.8(4) . . ?
Si1 O32 K1 91.2(4) . . ?
W8 O32 K1 128.8(4) . . ?
W9 O32 K1 90.3(3) . . ?
W9 O33 K5 148.3(6) . . ?
W9 O33 K3 98.3(5) . . ?
K5 O33 K3 97.6(3) . . ?
W11 O34 W9 141.6(6) . . ?
W11 O34 K1 108.7(5) . . ?
W9 O34 K1 107.7(4) . . ?
W11 O36 W10 117.6(5) . . ?
W11 O36 K3 108.7(4) . . ?
W10 O36 K3 124.5(5) . . ?
W11 O36 K5 110.0(5) . 2_666 ?
W10 O36 K5 98.6(4) . 2_666 ?
K3 O36 K5 92.6(3) . 2_666 ?
W10 O37 W15 155.3(7) . . ?
W17 O38 W10 151.6(6) . . ?
W17 O38 K5 106.1(5) . 2_666 ?
W10 O38 K5 102.0(4) . 2_666 ?
Si2 O39 W11 126.3(6) . . ?
Si2 O39 W10 126.7(6) . . ?
W11 O39 W10 92.8(4) . . ?
Si2 O39 K1 94.9(4) . . ?
W11 O39 K1 86.4(3) . . ?
W10 O39 K1 125.5(4) . . ?
W11 O40 K5 148.7(6) . . ?
W11 O40 K3 109.0(5) . 2_666 ?
K5 O40 K3 94.5(4) . 2_666 ?
W11 O40 K3 93.0(5) . . ?
K5 O40 K3 90.1(3) . . ?
K3 O40 K3 124.5(4) 2_666 . ?
W11 O41 W12 157.4(6) . . ?
W11 O41 K1 92.8(4) . . ?
W12 O41 K1 91.9(4) . . ?
W16 O42 W11 144.4(6) . . ?
W16 O42 K3 95.6(4) . 2_666 ?
W11 O42 K3 97.3(4) . 2_666 ?
W16 O42 K5 108.7(4) . 2_666 ?
W11 O42 K5 103.5(4) . 2_666 ?
K3 O42 K5 93.3(3) 2_666 2_666 ?
W12 O44 Co2 150.7(7) . . ?
W12 O44 K1 106.8(5) . . ?
Co2 O44 K1 96.9(4) . . ?
W12 O45 W13 117.7(6) . . ?
W16 O46 W12 150.6(6) . . ?
Si2 O47 W12 128.8(5) . . ?
Si2 O47 W13 127.3(5) . . ?
W12 O47 W13 93.8(4) . . ?
Si2 O47 K1 91.4(4) . . ?
W12 O47 K1 84.4(3) . . ?
W13 O47 K1 126.4(4) . . ?
W13 O48 K14 103.7(6) . 2_657 ?
W13 O49 K4 157.6(7) . . ?
W14 O50 W13 156.6(6) . . ?
W14 O50 K14 101.0(6) . 2_657 ?
W13 O50 K14 101.5(5) . 2_657 ?
W18 O51 W13 152.3(7) . . ?
W14 O52 K6 151.0(6) . 1_556 ?
W14 O52 K9 102.1(6) . . ?
K6 O52 K9 86.7(4) 1_556 . ?
W14 O53 W15 120.8(6) . . ?
W14 O53 K9 103.8(6) . . ?
W15 O53 K9 135.0(7) . . ?
W14 O54 W18 146.2(7) . . ?
W14 O55 Co1 112.3(5) . . ?
W14 O55 K14 103.4(6) . 2_657 ?
Co1 O55 K14 117.8(6) . 2_657 ?
Si2 O56 Co1 123.0(6) . . ?
Si2 O56 W15 127.2(6) . . ?
Co1 O56 W15 89.1(4) . . ?
Si2 O56 W14 123.0(6) . . ?
Co1 O56 W14 93.8(4) . . ?
W15 O56 W14 90.8(4) . . ?
W15 O57 K9 107.5(7) . 2_567 ?
W15 O58 Co1 112.7(6) . . ?
W15 O58 K11 140.7(7) . . ?
Co1 O58 K11 105.9(5) . . ?
W17 O59 W15 152.3(6) . . ?
W17 O59 K9 105.0(5) . 2_567 ?
W15 O59 K9 96.0(5) . 2_567 ?
W16 O60 K3 103.5(5) . 2_666 ?
W16 O60 K10 164.6(6) . . ?
K3 O60 K10 91.2(4) 2_666 . ?
W17 O61 W16 120.6(5) . . ?
W17 O61 K5 96.5(5) . 2_666 ?
W16 O61 K5 107.9(4) . 2_666 ?
W18 O62 W16 118.9(5) . . ?
Si2 O63 W17 123.7(6) . . ?
Si2 O63 W18 125.5(6) . . ?
W17 O63 W18 93.2(4) . . ?
Si2 O63 W16 121.9(6) . . ?
W17 O63 W16 93.0(4) . . ?
W18 O63 W16 90.3(4) . . ?
W17 O64 K9 99.2(5) . 2_567 ?
W17 O65 W18 119.4(5) . . ?
W17 O65 K8 122.5(5) . 1_565 ?
W18 O65 K8 117.2(5) . 1_565 ?
O34 K1 O14 98.6(3) . . ?
O34 K1 O2W 142.4(4) . . ?
O14 K1 O2W 118.4(4) . . ?
O34 K1 O44 101.2(3) . . ?
O14 K1 O44 64.0(3) . . ?
O2W K1 O44 90.2(4) . . ?
O34 K1 O1W 92.4(3) . . ?
O14 K1 O1W 148.3(3) . . ?
O2W K1 O1W 59.8(3) . . ?
O44 K1 O1W 142.4(3) . . ?
O34 K1 O18 96.1(3) . . ?
O14 K1 O18 58.6(3) . . ?
O2W K1 O18 108.1(3) . . ?
O44 K1 O18 121.7(3) . . ?
O1W K1 O18 90.9(3) . . ?
O34 K1 O32 56.2(3) . . ?
O14 K1 O32 97.3(3) . . ?
O2W K1 O32 120.0(3) . . ?
O44 K1 O32 149.7(3) . . ?
O1W K1 O32 64.8(3) . . ?
O18 K1 O32 51.2(3) . . ?
O34 K1 O16 51.5(3) . . ?
O14 K1 O16 52.7(3) . . ?
O2W K1 O16 162.3(3) . . ?
O44 K1 O16 97.2(3) . . ?
O1W K1 O16 118.2(3) . . ?
O18 K1 O16 54.4(3) . . ?
O32 K1 O16 53.6(3) . . ?
O34 K1 O39 54.9(3) . . ?
O14 K1 O39 143.5(3) . . ?
O2W K1 O39 88.9(3) . . ?
O44 K1 O39 94.4(3) . . ?
O1W K1 O39 65.3(3) . . ?
O18 K1 O39 139.0(3) . . ?
O32 K1 O39 87.8(3) . . ?
O16 K1 O39 106.4(3) . . ?
O34 K1 O41 52.9(3) . . ?
O14 K1 O41 92.3(3) . . ?
O2W K1 O41 115.3(3) . . ?
O44 K1 O41 52.3(3) . . ?
O1W K1 O41 117.7(3) . . ?
O18 K1 O41 135.7(3) . . ?
O32 K1 O41 109.0(3) . . ?
O16 K1 O41 81.7(3) . . ?
O39 K1 O41 52.4(3) . . ?
O34 K1 O47 94.0(3) . . ?
O14 K1 O47 119.0(3) . . ?
O2W K1 O47 63.6(3) . . ?
O44 K1 O47 55.0(3) . . ?
O1W K1 O47 89.5(3) . . ?
O18 K1 O47 169.9(3) . . ?
O32 K1 O47 137.1(3) . . ?
O16 K1 O47 133.4(3) . . ?
O39 K1 O47 49.5(3) . . ?
O41 K1 O47 51.8(3) . . ?
O34 K1 Si1 81.7(3) . . ?
O14 K1 Si1 83.7(2) . . ?
O2W K1 Si1 107.2(3) . . ?
O44 K1 Si1 147.6(3) . . ?
O1W K1 Si1 68.6(2) . . ?
O18 K1 Si1 27.3(2) . . ?
O32 K1 Si1 27.37(19) . . ?
O16 K1 Si1 59.1(2) . . ?
O39 K1 Si1 112.6(2) . . ?
O41 K1 Si1 133.3(2) . . ?
O47 K1 Si1 157.3(2) . . ?
O13 K2 O15 120.9(4) 2_656 . ?
O13 K2 O17 56.5(3) 2_656 2_656 ?
O15 K2 O17 144.5(3) . 2_656 ?
O13 K2 O15W 79.9(5) 2_656 . ?
O15 K2 O15W 87.4(6) . . ?
O17 K2 O15W 123.0(5) 2_656 . ?
O13 K2 O1 122.5(3) 2_656 . ?
O15 K2 O1 110.2(3) . . ?
O17 K2 O1 66.8(3) 2_656 . ?
O15W K2 O1 129.1(5) . . ?
O13 K2 O3 65.8(3) 2_656 2_656 ?
O15 K2 O3 89.5(3) . 2_656 ?
O17 K2 O3 56.1(3) 2_656 2_656 ?
O15W K2 O3 137.5(5) . 2_656 ?
O1 K2 O3 91.4(3) . 2_656 ?
O13 K2 O2 55.7(3) 2_656 2_656 ?
O15 K2 O2 65.9(3) . 2_656 ?
O17 K2 O2 96.2(3) 2_656 2_656 ?
O15W K2 O2 85.3(5) . 2_656 ?
O1 K2 O2 145.6(3) . 2_656 ?
O3 K2 O2 55.3(3) 2_656 2_656 ?
O13 K2 O3 155.4(3) 2_656 . ?
O15 K2 O3 55.1(3) . . ?
O17 K2 O3 110.9(3) 2_656 . ?
O15W K2 O3 121.7(5) . . ?
O1 K2 O3 55.1(3) . . ?
O3 K2 O3 89.7(3) 2_656 . ?
O2 K2 O3 110.6(3) 2_656 . ?
O13 K2 O11W 105.7(4) 2_656 1_554 ?
O15 K2 O11W 121.0(4) . 1_554 ?
O17 K2 O11W 90.5(4) 2_656 1_554 ?
O15W K2 O11W 66.2(6) . 1_554 ?
O1 K2 O11W 63.9(4) . 1_554 ?
O3 K2 O11W 145.2(4) 2_656 1_554 ?
O2 K2 O11W 149.3(4) 2_656 1_554 ?
O3 K2 O11W 94.7(4) . 1_554 ?
O13 K2 W1 146.8(3) 2_656 . ?
O15 K2 W1 84.0(2) . . ?
O17 K2 W1 90.4(2) 2_656 . ?
O15W K2 W1 126.3(4) . . ?
O1 K2 W1 26.5(2) . . ?
O3 K2 W1 95.4(2) 2_656 . ?
O2 K2 W1 136.0(2) 2_656 . ?
O3 K2 W1 29.4(2) . . ?
O11W K2 W1 73.7(4) 1_554 . ?
O13 K2 W1 65.2(2) 2_656 2_656 ?
O15 K2 W1 68.8(2) . 2_656 ?
O17 K2 W1 80.9(2) 2_656 2_656 ?
O15W K2 W1 114.4(4) . 2_656 ?
O1 K2 W1 116.5(2) . 2_656 ?
O3 K2 W1 28.6(2) 2_656 2_656 ?
O2 K2 W1 29.1(2) 2_656 2_656 ?
O3 K2 W1 93.2(2) . 2_656 ?
O11W K2 W1 169.9(3) 1_554 2_656 ?
W1 K2 W1 111.29(11) . 2_656 ?
O13 K2 W3 27.2(2) 2_656 2_656 ?
O15 K2 W3 94.2(3) . 2_656 ?
O17 K2 W3 80.7(2) 2_656 2_656 ?
O15W K2 W3 71.3(4) . 2_656 ?
O1 K2 W3 147.4(2) . 2_656 ?
O3 K2 W3 66.7(2) 2_656 2_656 ?
O2 K2 W3 31.8(2) 2_656 2_656 ?
O3 K2 W3 142.3(2) . 2_656 ?
O11W K2 W3 121.7(4) 1_554 2_656 ?
W1 K2 W3 161.99(13) . 2_656 ?
W1 K2 W3 52.03(6) 2_656 2_656 ?
O30 K3 O21W 126.3(7) . . ?
O30 K3 O36 72.1(3) . . ?
O21W K3 O36 91.2(7) . . ?
O30 K3 O40 139.7(4) . 2_666 ?
O21W K3 O40 75.7(7) . 2_666 ?
O36 K3 O40 74.4(3) . 2_666 ?
O30 K3 O60 90.6(3) . 2_666 ?
O21W K3 O60 113.5(7) . 2_666 ?
O36 K3 O60 155.2(4) . 2_666 ?
O40 K3 O60 112.2(4) 2_666 2_666 ?
O30 K3 O42 129.4(3) . 2_666 ?
O21W K3 O42 103.2(7) . 2_666 ?
O36 K3 O42 121.2(4) . 2_666 ?
O40 K3 O42 55.7(3) 2_666 2_666 ?
O60 K3 O42 57.0(3) 2_666 2_666 ?
O30 K3 O22W 77.5(10) . . ?
O21W K3 O22W 71.0(11) . . ?
O36 K3 O22W 124.4(9) . . ?
O40 K3 O22W 141.4(10) 2_666 . ?
O60 K3 O22W 66.1(8) 2_666 . ?
O42 K3 O22W 114.1(9) 2_666 . ?
O30 K3 O33 54.7(3) . . ?
O21W K3 O33 177.5(7) . . ?
O36 K3 O33 86.9(3) . . ?
O40 K3 O33 102.1(4) 2_666 . ?
O60 K3 O33 68.4(3) 2_666 . ?
O42 K3 O33 76.4(3) 2_666 . ?
O22W K3 O33 111.5(9) . . ?
O30 K3 O40 86.1(3) . . ?
O21W K3 O40 123.4(7) . . ?
O36 K3 O40 52.2(3) . . ?
O40 K3 O40 55.5(4) 2_666 . ?
O60 K3 O40 110.4(4) 2_666 . ?
O42 K3 O40 73.3(3) 2_666 . ?
O22W K3 O40 163.1(10) . . ?
O33 K3 O40 54.1(3) . . ?
O30 K3 W16 114.7(3) . 2_666 ?
O21W K3 W16 104.8(6) . 2_666 ?
O36 K3 W16 150.1(3) . 2_666 ?
O40 K3 W16 85.2(2) 2_666 2_666 ?
O60 K3 W16 27.2(2) 2_666 2_666 ?
O42 K3 W16 31.1(2) 2_666 2_666 ?
O22W K3 W16 85.0(8) . 2_666 ?
O33 K3 W16 76.1(2) . 2_666 ?
O40 K3 W16 98.2(2) . 2_666 ?
O30 K3 W11 149.1(3) . 2_666 ?
O21W K3 W11 82.3(7) . 2_666 ?
O36 K3 W11 98.8(3) . 2_666 ?
O40 K3 W11 25.6(2) 2_666 2_666 ?
O60 K3 W11 86.8(3) 2_666 2_666 ?
O42 K3 W11 31.5(2) 2_666 2_666 ?
O22W K3 W11 128.3(10) . 2_666 ?
O33 K3 W11 96.2(3) . 2_666 ?
O40 K3 W11 66.2(2) . 2_666 ?
W16 K3 W11 59.68(7) 2_666 2_666 ?
O30 K3 W9 29.1(2) . . ?
O21W K3 W9 153.5(7) . . ?
O36 K3 W9 72.7(2) . . ?
O40 K3 W9 118.0(3) 2_666 . ?
O60 K3 W9 83.5(2) 2_666 . ?
O42 K3 W9 103.2(2) 2_666 . ?
O22W K3 W9 100.3(10) . . ?
O33 K3 W9 26.9(2) . . ?
O40 K3 W9 62.8(2) . . ?
W16 K3 W9 99.16(11) 2_666 . ?
W11 K3 W9 120.26(14) 2_666 . ?
O1 K4 O49 134.2(4) 1_556 . ?
O1 K4 O12W 145.8(5) 1_556 . ?
O49 K4 O12W 72.8(5) . . ?
O1 K4 O11W 70.9(4) 1_556 . ?
O49 K4 O11W 153.3(4) . . ?
O12W K4 O11W 80.6(5) . . ?
O1 K4 O17 69.4(3) 1_556 2_657 ?
O49 K4 O17 102.4(4) . 2_657 ?
O12W K4 O17 133.2(6) . 2_657 ?
O11W K4 O17 95.2(5) . 2_657 ?
O1 K4 O20 111.5(4) 1_556 2_657 ?
O49 K4 O20 95.3(4) . 2_657 ?
O12W K4 O20 79.9(6) . 2_657 ?
O11W K4 O20 79.0(5) . 2_657 ?
O17 K4 O20 53.8(3) 2_657 2_657 ?
O1 K4 O16W 66.3(4) 1_556 1_556 ?
O49 K4 O16W 79.9(5) . 1_556 ?
O12W K4 O16W 108.3(7) . 1_556 ?
O11W K4 O16W 109.9(6) . 1_556 ?
O17 K4 O16W 116.7(5) 2_657 1_556 ?
O20 K4 O16W 168.5(5) 2_657 1_556 ?
O1 K4 W5 96.9(3) 1_556 2_657 ?
O49 K4 W5 91.5(3) . 2_657 ?
O12W K4 W5 103.6(5) . 2_657 ?
O11W K4 W5 94.1(5) . 2_657 ?
O17 K4 W5 29.7(2) 2_657 2_657 ?
O20 K4 W5 26.4(2) 2_657 2_657 ?
O16W K4 W5 142.5(4) 1_556 2_657 ?
O1 K4 K2 48.3(3) 1_556 1_556 ?
O49 K4 K2 149.2(3) . 1_556 ?
O12W K4 K2 122.5(5) . 1_556 ?
O11W K4 K2 50.2(4) . 1_556 ?
O17 K4 K2 47.1(2) 2_657 1_556 ?
O20 K4 K2 65.0(2) 2_657 1_556 ?
O16W K4 K2 114.5(4) 1_556 1_556 ?
W5 K4 K2 60.15(10) 2_657 1_556 ?
O1 K4 K8 145.7(3) 1_556 2_657 ?
O49 K4 K8 77.0(3) . 2_657 ?
O12W K4 K8 40.1(5) . 2_657 ?
O11W K4 K8 82.2(4) . 2_657 ?
O17 K4 K8 93.0(3) 2_657 2_657 ?
O20 K4 K8 40.4(2) 2_657 2_657 ?
O16W K4 K8 145.6(4) 1_556 2_657 ?
W5 K4 K8 63.52(13) 2_657 2_657 ?
K2 K4 K8 98.07(17) 1_556 2_657 ?
O1 K4 K7 47.0(2) 1_556 2_657 ?
O49 K4 K7 87.3(3) . 2_657 ?
O12W K4 K7 149.7(5) . 2_657 ?
O11W K4 K7 117.4(4) . 2_657 ?
O17 K4 K7 72.6(2) 2_657 2_657 ?
O20 K4 K7 125.6(3) 2_657 2_657 ?
O16W K4 K7 44.2(4) 1_556 2_657 ?
W5 K4 K7 99.44(13) 2_657 2_657 ?
K2 K4 K7 86.16(13) 1_556 2_657 ?
K8 K4 K7 156.04(18) 2_657 2_657 ?
O1 K4 K10 65.1(3) 1_556 2_667 ?
O49 K4 K10 118.6(4) . 2_667 ?
O12W K4 K10 84.1(5) . 2_667 ?
O11W K4 K10 57.9(5) . 2_667 ?
O17 K4 K10 132.5(3) 2_657 2_667 ?
O20 K4 K10 135.9(3) 2_657 2_667 ?
O16W K4 K10 54.6(4) 1_556 2_667 ?
W5 K4 K10 149.8(2) 2_657 2_667 ?
K2 K4 K10 90.9(2) 1_556 2_667 ?
K8 K4 K10 117.5(2) 2_657 2_667 ?
K7 K4 K10 85.8(2) 2_657 2_667 ?
O33 K5 O40 64.9(4) . . ?
O33 K5 O38 134.9(4) . 2_666 ?
O40 K5 O38 128.2(3) . 2_666 ?
O33 K5 O36 121.5(4) . 2_666 ?
O40 K5 O36 72.6(3) . 2_666 ?
O38 K5 O36 56.4(3) 2_666 2_666 ?
O33 K5 O15W 89.0(5) . . ?
O40 K5 O15W 135.7(5) . . ?
O38 K5 O15W 95.8(5) 2_666 . ?
O36 K5 O15W 147.9(5) 2_666 . ?
O33 K5 O61 82.7(3) . 2_666 ?
O40 K5 O61 125.7(4) . 2_666 ?
O38 K5 O61 54.0(3) 2_666 2_666 ?
O36 K5 O61 91.8(3) 2_666 2_666 ?
O15W K5 O61 81.7(5) . 2_666 ?
O33 K5 O42 80.9(3) . 2_666 ?
O40 K5 O42 80.3(3) . 2_666 ?
O38 K5 O42 63.2(3) 2_666 2_666 ?
O36 K5 O42 53.3(3) 2_666 2_666 ?
O15W K5 O42 132.5(5) . 2_666 ?
O61 K5 O42 51.1(3) 2_666 2_666 ?
O33 K5 O14W 76.0(5) . . ?
O40 K5 O14W 74.1(5) . . ?
O38 K5 O14W 145.3(5) 2_666 . ?
O36 K5 O14W 128.0(5) 2_666 . ?
O15W K5 O14W 64.9(7) . . ?
O61 K5 O14W 140.2(5) 2_666 . ?
O42 K5 O14W 150.9(5) 2_666 . ?
O33 K5 W10 146.9(3) . 2_666 ?
O40 K5 W10 102.2(3) . 2_666 ?
O38 K5 W10 31.1(2) 2_666 2_666 ?
O36 K5 W10 30.9(2) 2_666 2_666 ?
O15W K5 W10 117.1(5) . 2_666 ?
O61 K5 W10 81.5(2) 2_666 2_666 ?
O42 K5 W10 66.6(2) 2_666 2_666 ?
O14W K5 W10 132.0(4) . 2_666 ?
O33 K5 W17 112.7(3) . 2_666 ?
O40 K5 W17 145.1(3) . 2_666 ?
O38 K5 W17 28.5(2) 2_666 2_666 ?
O36 K5 W17 81.7(2) 2_666 2_666 ?
O15W K5 W17 76.8(5) . 2_666 ?
O61 K5 W17 30.6(2) 2_666 2_666 ?
O42 K5 W17 65.3(2) 2_666 2_666 ?
O14W K5 W17 140.7(5) . 2_666 ?
W10 K5 W17 59.55(6) 2_666 2_666 ?
O33 K5 W11 97.6(3) . 2_666 ?
O40 K5 W11 67.1(2) . 2_666 ?
O38 K5 W11 63.3(2) 2_666 2_666 ?
O36 K5 W11 26.7(2) 2_666 2_666 ?
O15W K5 W11 155.8(5) . 2_666 ?
O61 K5 W11 76.2(2) 2_666 2_666 ?
O42 K5 W11 28.61(19) 2_666 2_666 ?
O14W K5 W11 139.3(5) . 2_666 ?
W10 K5 W11 50.25(6) 2_666 2_666 ?
W17 K5 W11 79.24(8) 2_666 2_666 ?
O33 K5 W16 73.1(3) . 2_666 ?
O40 K5 W16 99.3(3) . 2_666 ?
O38 K5 W16 62.5(3) 2_666 2_666 ?
O36 K5 W16 76.3(2) 2_666 2_666 ?
O15W K5 W16 106.7(5) . 2_666 ?
O61 K5 W16 27.2(2) 2_666 2_666 ?
O42 K5 W16 26.12(19) 2_666 2_666 ?
O14W K5 W16 148.2(4) . 2_666 ?
W10 K5 W16 79.65(8) 2_666 2_666 ?
W17 K5 W16 50.80(6) 2_666 2_666 ?
W11 K5 W16 54.21(6) 2_666 2_666 ?
O7 K6 O52 127.4(4) . 1_554 ?
O7 K6 O23 160.3(4) . 2_556 ?
O52 K6 O23 69.9(4) 1_554 2_556 ?
O7 K6 O13W 121.7(5) . 2_566 ?
O52 K6 O13W 83.6(6) 1_554 2_566 ?
O23 K6 O13W 64.7(5) 2_556 2_566 ?
O7 K6 O11 105.9(3) . 2_556 ?
O52 K6 O11 125.7(4) 1_554 2_556 ?
O23 K6 O11 55.9(3) 2_556 2_556 ?
O13W K6 O11 75.7(5) 2_566 2_556 ?
O7 K6 O8W 75.6(4) . 2_656 ?
O52 K6 O8W 117.4(4) 1_554 2_656 ?
O23 K6 O8W 88.0(4) 2_556 2_656 ?
O13W K6 O8W 138.3(5) 2_566 2_656 ?
O11 K6 O8W 62.7(4) 2_556 2_656 ?
O7 K6 O12 63.7(3) . 2_556 ?
O52 K6 O12 155.6(5) 1_554 2_556 ?
O23 K6 O12 104.7(4) 2_556 2_556 ?
O13W K6 O12 72.9(5) 2_566 2_556 ?
O11 K6 O12 55.1(3) 2_556 2_556 ?
O8W K6 O12 85.4(4) 2_656 2_556 ?
O7 K6 O20W 75.3(12) . 1_554 ?
O52 K6 O20W 73.8(11) 1_554 1_554 ?
O23 K6 O20W 122.4(12) 2_556 1_554 ?
O13W K6 O20W 68.2(13) 2_566 1_554 ?
O11 K6 O20W 136.7(12) 2_556 1_554 ?
O8W K6 O20W 149.1(12) 2_656 1_554 ?
O12 K6 O20W 91.0(12) 2_556 1_554 ?
O7 K6 W3 83.5(3) . 2_556 ?
O52 K6 W3 148.6(3) 1_554 2_556 ?
O23 K6 W3 80.8(3) 2_556 2_556 ?
O13W K6 W3 73.7(5) 2_566 2_556 ?
O11 K6 W3 27.8(2) 2_556 2_556 ?
O8W K6 W3 71.1(3) 2_656 2_556 ?
O12 K6 W3 27.4(2) 2_556 2_556 ?
O20W K6 W3 115.4(12) 1_554 2_556 ?
O7 K6 W6 137.0(3) . 2_556 ?
O52 K6 W6 93.4(3) 1_554 2_556 ?
O23 K6 W6 23.8(2) 2_556 2_556 ?
O13W K6 W6 69.4(4) 2_566 2_556 ?
O11 K6 W6 32.3(2) 2_556 2_556 ?
O8W K6 W6 73.5(3) 2_656 2_556 ?
O12 K6 W6 84.6(2) 2_556 2_556 ?
O20W K6 W6 136.7(12) 1_554 2_556 ?
W3 K6 W6 58.62(7) 2_556 2_556 ?
O7 K6 K9 112.5(3) . 1_554 ?
O52 K6 K9 49.7(3) 1_554 1_554 ?
O23 K6 K9 85.7(3) 2_556 1_554 ?
O13W K6 K9 47.0(5) 2_566 1_554 ?
O11 K6 K9 121.6(4) 2_556 1_554 ?
O8W K6 K9 167.0(4) 2_656 1_554 ?
O12 K6 K9 107.1(3) 2_556 1_554 ?
O20W K6 K9 37.2(11) 1_554 1_554 ?
W3 K6 K9 118.9(3) 2_556 1_554 ?
W6 K6 K9 103.8(2) 2_556 1_554 ?
O7 K6 K14 125.4(4) . 2_656 ?
O52 K6 K14 63.8(4) 1_554 2_656 ?
O23 K6 K14 49.0(4) 2_556 2_656 ?
O13W K6 K14 112.2(5) 2_566 2_656 ?
O11 K6 K14 78.6(3) 2_556 2_656 ?
O8W K6 K14 58.1(4) 2_656 2_656 ?
O12 K6 K14 131.3(4) 2_556 2_656 ?
O20W K6 K14 137.0(12) 1_554 2_656 ?
W3 K6 K14 104.9(3) 2_556 2_656 ?
W6 K6 K14 56.5(3) 2_556 2_656 ?
K9 K6 K14 109.6(3) 1_554 2_656 ?
O8W K7 O15 153.4(5) . . ?
O8W K7 O2 85.6(4) . 2_656 ?
O15 K7 O2 70.0(4) . 2_656 ?
O8W K7 O6W 122.1(5) . . ?
O15 K7 O6W 84.5(4) . . ?
O2 K7 O6W 143.0(5) 2_656 . ?
O8W K7 O7W 113.9(4) . . ?
O15 K7 O7W 80.5(4) . . ?
O2 K7 O7W 138.4(4) 2_656 . ?
O6W K7 O7W 56.6(3) . . ?
O8W K7 O16W 74.9(6) . 2_656 ?
O15 K7 O16W 116.4(6) . 2_656 ?
O2 K7 O16W 94.6(5) 2_656 2_656 ?
O6W K7 O16W 72.6(5) . 2_656 ?
O7W K7 O16W 125.1(5) . 2_656 ?
O8W K7 O1 113.5(4) . 2_656 ?
O15 K7 O1 60.5(3) . 2_656 ?
O2 K7 O1 54.0(3) 2_656 2_656 ?
O6W K7 O1 90.3(4) . 2_656 ?
O7W K7 O1 131.7(4) . 2_656 ?
O16W K7 O1 61.2(5) 2_656 2_656 ?
O8W K7 K14 72.7(5) . . ?
O15 K7 K14 133.6(4) . . ?
O2 K7 K14 153.1(4) 2_656 . ?
O6W K7 K14 50.3(4) . . ?
O7W K7 K14 67.1(4) . . ?
O16W K7 K14 64.8(5) 2_656 . ?
O1 K7 K14 120.5(4) 2_656 . ?
O8W K7 K13 70.2(5) . 2_656 ?
O15 K7 K13 95.7(4) . 2_656 ?
O2 K7 K13 83.2(4) 2_656 2_656 ?
O6W K7 K13 127.0(4) . 2_656 ?
O7W K7 K13 71.1(4) . 2_656 ?
O16W K7 K13 145.1(6) 2_656 2_656 ?
O1 K7 K13 135.3(4) 2_656 2_656 ?
K14 K7 K13 103.5(5) . 2_656 ?
O8W K7 W1 93.3(3) . 2_656 ?
O15 K7 W1 70.7(3) . 2_656 ?
O2 K7 W1 29.1(2) 2_656 2_656 ?
O6W K7 W1 117.5(4) . 2_656 ?
O7W K7 W1 151.1(3) . 2_656 ?
O16W K7 W1 69.7(4) 2_656 2_656 ?
O1 K7 W1 27.5(2) 2_656 2_656 ?
K14 K7 W1 134.4(4) . 2_656 ?
K13 K7 W1 112.3(3) 2_656 2_656 ?
O8W K7 W4 171.9(4) . . ?
O15 K7 W4 18.5(2) . . ?
O2 K7 W4 87.0(3) 2_656 . ?
O6W K7 W4 66.1(3) . . ?
O7W K7 W4 70.0(3) . . ?
O16W K7 W4 109.1(5) 2_656 . ?
O1 K7 W4 64.2(2) 2_656 . ?
K14 K7 W4 115.3(4) . . ?
K13 K7 W4 105.6(3) 2_656 . ?
W1 K7 W4 81.80(13) 2_656 . ?
O8W K7 K4 119.8(4) . 2_657 ?
O15 K7 K4 72.6(3) . 2_657 ?
O2 K7 K4 91.3(3) 2_656 2_657 ?
O6W K7 K4 54.8(3) . 2_657 ?
O7W K7 K4 107.4(3) . 2_657 ?
O16W K7 K4 45.5(5) 2_656 2_657 ?
O1 K7 K4 37.4(2) 2_656 2_657 ?
K14 K7 K4 86.1(3) . 2_657 ?
K13 K7 K4 168.3(4) 2_656 2_657 ?
W1 K7 K4 63.17(13) 2_656 2_657 ?
W4 K7 K4 63.65(12) . 2_657 ?
O65 K8 O9W 99.7(4) 1_545 . ?
O65 K8 O20 111.1(4) 1_545 . ?
O9W K8 O20 127.2(5) . . ?
O65 K8 O18W 124.9(7) 1_545 . ?
O9W K8 O18W 115.3(7) . . ?
O20 K8 O18W 80.6(6) . . ?
O65 K8 O12W 73.3(5) 1_545 2_657 ?
O9W K8 O12W 66.9(5) . 2_657 ?
O20 K8 O12W 81.9(5) . 2_657 ?
O18W K8 O12W 158.6(7) . 2_657 ?
O65 K8 O10W 162.4(6) 1_545 2_657 ?
O9W K8 O10W 65.0(4) . 2_657 ?
O20 K8 O10W 75.1(4) . 2_657 ?
O18W K8 O10W 71.7(7) . 2_657 ?
O12W K8 O10W 91.9(6) 2_657 2_657 ?
O65 K8 O17W 59.3(5) 1_545 2_557 ?
O9W K8 O17W 96.6(7) . 2_557 ?
O20 K8 O17W 135.8(7) . 2_557 ?
O18W K8 O17W 75.0(7) . 2_557 ?
O12W K8 O17W 126.4(6) 2_657 2_557 ?
O10W K8 O17W 128.2(6) 2_657 2_557 ?
O65 K8 K4 96.0(3) 1_545 2_657 ?
O9W K8 K4 91.7(4) . 2_657 ?
O20 K8 K4 44.7(3) . 2_657 ?
O18W K8 K4 122.3(5) . 2_657 ?
O12W K8 K4 37.9(3) 2_657 2_657 ?
O10W K8 K4 76.7(4) 2_657 2_657 ?
O17W K8 K4 154.9(5) 2_557 2_657 ?
O65 K8 K11 151.5(4) 1_545 2_557 ?
O9W K8 K11 83.4(4) . 2_557 ?
O20 K8 K11 88.1(3) . 2_557 ?
O18W K8 K11 35.1(6) . 2_557 ?
O12W K8 K11 132.2(5) 2_657 2_557 ?
O10W K8 K11 40.6(4) 2_657 2_557 ?
O17W K8 K11 92.2(5) 2_557 2_557 ?
K4 K8 K11 112.3(2) 2_657 2_557 ?
O65 K8 K9 66.0(3) 1_545 2_557 ?
O9W K8 K9 134.7(4) . 2_557 ?
O20 K8 K9 97.4(4) . 2_557 ?
O18W K8 K9 59.1(6) . 2_557 ?
O12W K8 K9 136.0(5) 2_657 2_557 ?
O10W K8 K9 130.7(5) 2_657 2_557 ?
O17W K8 K9 38.4(6) 2_557 2_557 ?
K4 K8 K9 130.9(3) 2_657 2_557 ?
K11 K8 K9 91.6(3) 2_557 2_557 ?
O20W K9 O17W 147.4(16) . . ?
O20W K9 O53 130.1(15) . . ?
O17W K9 O53 78.7(6) . . ?
O20W K9 O13W 74.3(15) . 2_567 ?
O17W K9 O13W 91.9(9) . 2_567 ?
O53 K9 O13W 92.0(5) . 2_567 ?
O20W K9 O57 76.7(14) . 2_567 ?
O17W K9 O57 99.9(7) . 2_567 ?
O53 K9 O57 125.3(5) . 2_567 ?
O13W K9 O57 142.3(6) 2_567 2_567 ?
O20W K9 O28W 63.6(18) . 1_556 ?
O17W K9 O28W 142.3(12) . 1_556 ?
O53 K9 O28W 88.6(11) . 1_556 ?
O13W K9 O28W 124.3(12) 2_567 1_556 ?
O57 K9 O28W 59.4(11) 2_567 1_556 ?
O20W K9 O17W 112.4(17) . 2_567 ?
O17W K9 O17W 90.7(9) . 2_567 ?
O53 K9 O17W 68.9(6) . 2_567 ?
O13W K9 O17W 159.9(7) 2_567 2_567 ?
O57 K9 O17W 56.3(6) 2_567 2_567 ?
O28W K9 O17W 51.7(12) 1_556 2_567 ?
O20W K9 O59 87.1(14) . 2_567 ?
O17W K9 O59 66.0(6) . 2_567 ?
O53 K9 O59 142.8(6) . 2_567 ?
O13W K9 O59 100.2(6) 2_567 2_567 ?
O57 K9 O59 54.4(4) 2_567 2_567 ?
O28W K9 O59 111.9(11) 1_556 2_567 ?
O17W K9 O59 99.0(5) 2_567 2_567 ?
O20W K9 O52 77.6(15) . . ?
O17W K9 O52 128.5(6) . . ?
O53 K9 O52 52.4(4) . . ?
O13W K9 O52 76.6(5) 2_567 . ?
O57 K9 O52 119.9(7) 2_567 . ?
O28W K9 O52 60.5(10) 1_556 . ?
O17W K9 O52 86.2(6) 2_567 . ?
O59 K9 O52 164.7(6) 2_567 . ?
O20W K9 O64 68.6(15) . 2_567 ?
O17W K9 O64 79.8(6) . 2_567 ?
O53 K9 O64 135.7(6) . 2_567 ?
O13W K9 O64 50.5(5) 2_567 2_567 ?
O57 K9 O64 96.3(4) 2_567 2_567 ?
O28W K9 O64 129.9(11) 1_556 2_567 ?
O17W K9 O64 149.3(6) 2_567 2_567 ?
O59 K9 O64 50.4(3) 2_567 2_567 ?
O52 K9 O64 122.4(5) . 2_567 ?
O20W K9 W14 102.6(15) . . ?
O17W K9 W14 106.6(5) . . ?
O53 K9 W14 28.0(3) . . ?
O13W K9 W14 88.7(4) 2_567 . ?
O57 K9 W14 121.1(5) 2_567 . ?
O28W K9 W14 67.9(10) 1_556 . ?
O17W K9 W14 71.4(5) 2_567 . ?
O59 K9 W14 168.3(4) 2_567 . ?
O52 K9 W14 25.6(2) . . ?
O64 K9 W14 139.2(4) 2_567 . ?
O20W K9 W15 86.4(14) . 2_567 ?
O17W K9 W15 79.6(6) . 2_567 ?
O53 K9 W15 133.7(4) . 2_567 ?
O13W K9 W15 129.1(5) 2_567 2_567 ?
O57 K9 W15 24.9(3) 2_567 2_567 ?
O28W K9 W15 84.3(10) 1_556 2_567 ?
O17W K9 W15 71.0(5) 2_567 2_567 ?
O59 K9 W15 30.8(2) 2_567 2_567 ?
O52 K9 W15 144.7(6) . 2_567 ?
O64 K9 W15 78.6(3) 2_567 2_567 ?
W14 K9 W15 141.9(4) . 2_567 ?
O19W K10 O60 84.2(12) . . ?
O19W K10 O5 129.6(12) . 2_666 ?
O60 K10 O5 99.3(5) . 2_666 ?
O19W K10 O4 103.1(11) . 2_666 ?
O60 K10 O4 147.5(6) . 2_666 ?
O5 K10 O4 51.6(3) 2_666 2_666 ?
O19W K10 O22W 103.1(14) . 2_666 ?
O60 K10 O22W 65.1(10) . 2_666 ?
O5 K10 O22W 124.2(10) 2_666 2_666 ?
O4 K10 O22W 140.0(11) 2_666 2_666 ?
O19W K10 O10 142.2(13) . 2_666 ?
O60 K10 O10 132.9(6) . 2_666 ?
O5 K10 O10 60.9(4) 2_666 2_666 ?
O4 K10 O10 51.3(3) 2_666 2_666 ?
O22W K10 O10 90.3(10) 2_666 2_666 ?
O19W K10 O30 166.2(12) . 2_666 ?
O60 K10 O30 82.0(5) . 2_666 ?
O5 K10 O30 53.6(4) 2_666 2_666 ?
O4 K10 O30 88.8(4) 2_666 2_666 ?
O22W K10 O30 70.8(9) 2_666 2_666 ?
O10 K10 O30 51.4(3) 2_666 2_666 ?
O19W K10 W9 147.0(12) . 2_666 ?
O60 K10 W9 81.4(4) . 2_666 ?
O5 K10 W9 27.6(2) 2_666 2_666 ?
O4 K10 W9 75.5(3) 2_666 2_666 ?
O22W K10 W9 97.5(9) 2_666 2_666 ?
O10 K10 W9 61.9(3) 2_666 2_666 ?
O30 K10 W9 29.6(2) 2_666 2_666 ?
O19W K10 W1 108.6(11) . 2_666 ?
O60 K10 W1 120.0(5) . 2_666 ?
O5 K10 W1 28.5(2) 2_666 2_666 ?
O4 K10 W1 27.6(2) 2_666 2_666 ?
O22W K10 W1 148.2(9) 2_666 2_666 ?
O10 K10 W1 63.0(3) 2_666 2_666 ?
O30 K10 W1 78.7(3) 2_666 2_666 ?
W9 K10 W1 55.85(18) 2_666 2_666 ?
O19W K10 W8 163.2(13) . 2_666 ?
O60 K10 W8 106.9(4) . 2_666 ?
O5 K10 W8 62.2(3) 2_666 2_666 ?
O4 K10 W8 74.5(3) 2_666 2_666 ?
O22W K10 W8 71.7(9) 2_666 2_666 ?
O10 K10 W8 26.4(2) 2_666 2_666 ?
O30 K10 W8 27.9(2) 2_666 2_666 ?
W9 K10 W8 49.28(16) 2_666 2_666 ?
W1 K10 W8 77.2(2) 2_666 2_666 ?
O19W K10 W2 117.2(12) . 2_666 ?
O60 K10 W2 157.4(5) . 2_666 ?
O5 K10 W2 62.3(3) 2_666 2_666 ?
O4 K10 W2 27.1(2) 2_666 2_666 ?
O22W K10 W2 112.9(10) 2_666 2_666 ?
O10 K10 W2 28.0(2) 2_666 2_666 ?
O30 K10 W2 76.5(3) 2_666 2_666 ?
W9 K10 W2 76.6(2) 2_666 2_666 ?
W1 K10 W2 49.09(15) 2_666 2_666 ?
W8 K10 W2 54.17(16) 2_666 2_666 ?
O19W K10 K3 125.4(12) . 2_666 ?
O60 K10 K3 44.1(3) . 2_666 ?
O5 K10 K3 83.4(4) 2_666 2_666 ?
O4 K10 K3 129.4(4) 2_666 2_666 ?
O22W K10 K3 47.0(10) 2_666 2_666 ?
O10 K10 K3 89.5(4) 2_666 2_666 ?
O30 K10 K3 41.4(2) 2_666 2_666 ?
W9 K10 K3 56.2(2) 2_666 2_666 ?
W1 K10 K3 111.9(3) 2_666 2_666 ?
W8 K10 K3 63.1(2) 2_666 2_666 ?
W2 K10 K3 116.8(3) 2_666 2_666 ?
O25W K11 O18W 120.5(14) . 2_557 ?
O25W K11 O24W 79.9(15) . 2_557 ?
O18W K11 O24W 146.0(11) 2_557 2_557 ?
O25W K11 O23W 52.0(15) . 1_455 ?
O18W K11 O23W 150.0(12) 2_557 1_455 ?
O24W K11 O23W 28.4(10) 2_557 1_455 ?
O25W K11 O58 98.0(13) . . ?
O18W K11 O58 66.9(7) 2_557 . ?
O24W K11 O58 141.9(10) 2_557 . ?
O23W K11 O58 138.1(11) 1_455 . ?
O25W K11 O10W 80.1(12) . 1_455 ?
O18W K11 O10W 75.1(8) 2_557 1_455 ?
O24W K11 O10W 83.1(10) 2_557 1_455 ?
O23W K11 O10W 74.9(9) 1_455 1_455 ?
O58 K11 O10W 134.4(6) . 1_455 ?
O25W K11 O3W 132.5(13) . . ?
O18W K11 O3W 92.7(8) 2_557 . ?
O24W K11 O3W 90.6(10) 2_557 . ?
O23W K11 O3W 113.0(10) 1_455 . ?
O58 K11 O3W 62.7(5) . . ?
O10W K11 O3W 145.2(6) 1_455 . ?
O25W K11 O26 77.1(12) . . ?
O18W K11 O26 142.3(9) 2_557 . ?
O24W K11 O26 64.1(9) 2_557 . ?
O23W K11 O26 67.7(8) 1_455 . ?
O58 K11 O26 78.3(5) . . ?
O10W K11 O26 142.6(7) 1_455 . ?
O3W K11 O26 57.3(4) . . ?
O25W K11 K12 125.8(13) . 2_557 ?
O18W K11 K12 97.8(7) 2_557 2_557 ?
O24W K11 K12 50.5(9) 2_557 2_557 ?
O23W K11 K12 75.3(11) 1_455 2_557 ?
O58 K11 K12 133.7(7) . 2_557 ?
O10W K11 K12 74.2(5) 1_455 2_557 ?
O3W K11 K12 75.5(5) . 2_557 ?
O26 K11 K12 96.0(5) . 2_557 ?
O25W K11 Co1 118.0(12) . . ?
O18W K11 Co1 78.0(7) 2_557 . ?
O24W K11 Co1 118.5(10) 2_557 . ?
O23W K11 Co1 132.0(9) 1_455 . ?
O58 K11 Co1 30.5(3) . . ?
O10W K11 Co1 152.8(6) 1_455 . ?
O3W K11 Co1 32.2(3) . . ?
O26 K11 Co1 64.5(4) . . ?
K12 K11 Co1 105.7(5) 2_557 . ?
O25W K11 K8 91.4(12) . 2_557 ?
O18W K11 K8 38.6(6) 2_557 2_557 ?
O24W K11 K8 123.7(9) 2_557 2_557 ?
O23W K11 K8 112.6(9) 1_455 2_557 ?
O58 K11 K8 94.2(4) . 2_557 ?
O10W K11 K8 40.8(4) 1_455 2_557 ?
O3W K11 K8 130.4(5) . 2_557 ?
O26 K11 K8 165.1(5) . 2_557 ?
K12 K11 K8 98.5(4) 2_557 2_557 ?
Co1 K11 K8 114.5(4) . 2_557 ?
O24W K12 O2W 93.7(10) . . ?
O24W K12 O22 122.4(11) . . ?
O2W K12 O22 109.8(6) . . ?
O24W K12 O19 115.6(10) . . ?
O2W K12 O19 108.1(6) . . ?
O22 K12 O19 105.9(6) . . ?
O24W K12 K11 54.6(9) . 2_557 ?
O2W K12 K11 146.9(6) . 2_557 ?
O22 K12 K11 84.4(5) . 2_557 ?
O19 K12 K11 95.5(5) . 2_557 ?
O24W K12 O21 140.0(10) . . ?
O2W K12 O21 126.0(6) . . ?
O22 K12 O21 53.7(4) . . ?
O19 K12 O21 52.4(4) . . ?
K11 K12 O21 86.7(5) 2_557 . ?
O24W K12 O3W 97.5(10) . . ?
O2W K12 O3W 59.3(4) . . ?
O22 K12 O3W 58.1(4) . . ?
O19 K12 O3W 146.0(6) . . ?
K11 K12 O3W 110.9(5) 2_557 . ?
O21 K12 O3W 106.5(5) . . ?
O24W K12 W6 139.1(10) . . ?
O2W K12 W6 117.1(5) . . ?
O22 K12 W6 24.6(3) . . ?
O19 K12 W6 81.4(4) . . ?
K11 K12 W6 88.5(4) 2_557 . ?
O21 K12 W6 29.5(2) . . ?
O3W K12 W6 78.4(4) . . ?
O24W K12 W5 133.1(10) . . ?
O2W K12 W5 116.0(5) . . ?
O22 K12 W5 82.4(4) . . ?
O19 K12 W5 23.6(3) . . ?
K11 K12 W5 94.9(4) 2_557 . ?
O21 K12 W5 29.2(2) . . ?
O3W K12 W5 128.4(5) . . ?
W6 K12 W5 57.8(2) . . ?
O24W K12 K1 128.3(10) . . ?
O2W K12 K1 43.3(3) . . ?
O22 K12 K1 102.2(5) . . ?
O19 K12 K1 69.7(4) . . ?
K11 K12 K1 164.9(5) 2_557 . ?
O21 K12 K1 86.4(4) . . ?
O3W K12 K1 83.9(4) . . ?
W6 K12 K1 92.1(3) . . ?
W5 K12 K1 72.8(3) . . ?
O24W K12 K14 40.8(9) . 2_657 ?
O2W K12 K14 54.1(4) . 2_657 ?
O22 K12 K14 122.2(5) . 2_657 ?
O19 K12 K14 131.7(5) . 2_657 ?
K11 K12 K14 92.9(5) 2_557 2_657 ?
O21 K12 K14 175.8(5) . 2_657 ?
O3W K12 K14 69.7(4) . 2_657 ?
W6 K12 K14 146.4(4) . 2_657 ?
W5 K12 K14 154.9(4) . 2_657 ?
K1 K12 K14 94.9(3) . 2_657 ?
O12 K13 O27 155.4(8) . 2_556 ?
O12 K13 O7 63.5(5) . 2_556 ?
O27 K13 O7 105.7(7) 2_556 2_556 ?
O12 K13 O8 106.0(6) . 2_556 ?
O27 K13 O8 54.6(4) 2_556 2_556 ?
O7 K13 O8 53.9(4) 2_556 2_556 ?
O12 K13 O15W 57.3(6) . 2_656 ?
O27 K13 O15W 143.8(8) 2_556 2_656 ?
O7 K13 O15W 108.0(7) 2_556 2_656 ?
O8 K13 O15W 161.4(7) 2_556 2_656 ?
O12 K13 K7 82.2(5) . 2_656 ?
O27 K13 K7 85.4(5) 2_556 2_656 ?
O7 K13 K7 119.8(6) 2_556 2_656 ?
O8 K13 K7 96.8(5) 2_556 2_656 ?
O15W K13 K7 89.3(6) 2_656 2_656 ?
O12 K13 W2 82.7(5) . 2_556 ?
O27 K13 W2 81.6(5) 2_556 2_556 ?
O7 K13 W2 25.7(3) 2_556 2_556 ?
O8 K13 W2 28.2(3) 2_556 2_556 ?
O15W K13 W2 133.4(6) 2_656 2_556 ?
K7 K13 W2 109.5(4) 2_656 2_556 ?
O12 K13 W7 135.1(6) . 2_556 ?
O27 K13 W7 23.4(3) 2_556 2_556 ?
O7 K13 W7 83.6(5) 2_556 2_556 ?
O8 K13 W7 31.2(3) 2_556 2_556 ?
O15W K13 W7 167.2(7) 2_656 2_556 ?
K7 K13 W7 89.5(4) 2_656 2_556 ?
W2 K13 W7 58.7(3) 2_556 2_556 ?
O12 K13 K5 93.4(5) . 2_656 ?
O27 K13 K5 110.5(5) 2_556 2_656 ?
O7 K13 K5 122.1(5) 2_556 2_656 ?
O8 K13 K5 151.2(5) 2_556 2_656 ?
O15W K13 K5 38.0(4) 2_656 2_656 ?
K7 K13 K5 106.9(4) 2_656 2_656 ?
W2 K13 K5 142.4(4) 2_556 2_656 ?
W7 K13 K5 131.0(4) 2_556 2_656 ?
O12 K13 K6 35.2(3) . 2_556 ?
O27 K13 K6 137.4(6) 2_556 2_556 ?
O7 K13 K6 31.7(3) 2_556 2_556 ?
O8 K13 K6 84.1(4) 2_556 2_556 ?
O15W K13 K6 77.4(5) 2_656 2_556 ?
K7 K13 K6 112.1(4) 2_656 2_556 ?
W2 K13 K6 56.2(2) 2_556 2_556 ?
W7 K13 K6 114.9(4) 2_556 2_556 ?
K5 K13 K6 101.3(3) 2_656 2_556 ?
O6W K14 O24 134.9(8) . 1_655 ?
O6W K14 O55 129.8(7) . 2_657 ?
O24 K14 O55 95.0(6) 1_655 2_657 ?
O6W K14 O23 157.5(8) . 1_655 ?
O24 K14 O23 52.7(5) 1_655 1_655 ?
O55 K14 O23 47.0(4) 2_657 1_655 ?
O6W K14 O24W 99.3(9) . 2_657 ?
O24 K14 O24W 71.9(8) 1_655 2_657 ?
O55 K14 O24W 101.9(9) 2_657 2_657 ?
O23 K14 O24W 103.0(9) 1_655 2_657 ?
O6W K14 O50 82.8(6) . 2_657 ?
O24 K14 O50 140.3(7) 1_655 2_657 ?
O55 K14 O50 47.3(4) 2_657 2_657 ?
O23 K14 O50 87.7(5) 1_655 2_657 ?
O24W K14 O50 121.2(9) 2_657 2_657 ?
O6W K14 O48 60.7(5) . 2_657 ?
O24 K14 O48 152.0(7) 1_655 2_657 ?
O55 K14 O48 77.3(5) 2_657 2_657 ?
O23 K14 O48 124.2(6) 1_655 2_657 ?
O24W K14 O48 83.3(8) 2_657 2_657 ?
O50 K14 O48 46.6(4) 2_657 2_657 ?
O6W K14 K7 52.9(4) . . ?
O24 K14 K7 89.3(5) 1_655 . ?
O55 K14 K7 143.5(6) 2_657 . ?
O23 K14 K7 114.1(6) 1_655 . ?
O24W K14 K7 113.8(9) 2_657 . ?
O50 K14 K7 113.3(6) 2_657 . ?
O48 K14 K7 113.0(6) 2_657 . ?
O6W K14 W6 160.9(7) . 1_655 ?
O24 K14 W6 27.9(3) 1_655 1_655 ?
O55 K14 W6 67.4(4) 2_657 1_655 ?
O23 K14 W6 26.2(3) 1_655 1_655 ?
O24W K14 W6 82.9(8) 2_657 1_655 ?
O50 K14 W6 112.5(6) 2_657 1_655 ?
O48 K14 W6 138.2(6) 2_657 1_655 ?
K7 K14 W6 108.7(5) . 1_655 ?
O6W K14 K6 116.4(6) . 2_656 ?
O24 K14 K6 69.2(4) 1_655 2_656 ?
O55 K14 K6 70.4(4) 2_657 2_656 ?
O23 K14 K6 42.0(3) 1_655 2_656 ?
O24W K14 K6 139.4(9) 2_657 2_656 ?
O50 K14 K6 83.8(4) 2_657 2_656 ?
O48 K14 K6 130.1(5) 2_657 2_656 ?
K7 K14 K6 77.4(4) . 2_656 ?
W6 K14 K6 57.0(3) 1_655 2_656 ?
O6W K14 K12 108.3(6) . 2_657 ?
O24 K14 K12 86.6(5) 1_655 2_657 ?
O55 K14 K12 73.8(4) 2_657 2_657 ?
O23 K14 K12 92.4(5) 1_655 2_657 ?
O24W K14 K12 30.7(7) 2_657 2_657 ?
O50 K14 K12 92.6(5) 2_657 2_657 ?
O48 K14 K12 65.5(4) 2_657 2_657 ?
K7 K14 K12 142.7(5) . 2_657 ?
W6 K14 K12 83.3(4) 1_655 2_657 ?
K6 K14 K12 134.2(5) 2_656 2_657 ?
Co1 O1W K1 100.9(5) . . ?
Co1 O2W K12 113.3(6) . . ?
Co1 O2W K1 103.6(5) . . ?
K12 O2W K1 95.6(5) . . ?
Co1 O3W K11 99.1(5) . . ?
Co1 O3W K12 94.0(5) . . ?
K11 O3W K12 160.9(6) . . ?
Co2 O6W K14 111.3(7) . . ?
Co2 O6W K7 110.0(5) . . ?
K14 O6W K7 76.8(5) . . ?
Co2 O7W K7 102.3(5) . . ?
K7 O8W K6 120.3(6) . 2_656 ?
K11 O10W K8 98.6(6) 1_655 2_657 ?
K4 O11W K2 85.5(4) . 1_556 ?
K4 O12W K8 102.0(7) . 2_657 ?
K6 O13W K9 88.5(7) 2_566 2_567 ?
K2 O15W K5 123.3(8) . . ?
K2 O15W K13 115.0(7) . 2_656 ?
K5 O15W K13 99.3(7) . 2_656 ?
K7 O16W K4 90.3(6) 2_656 1_554 ?
K9 O17W K9 89.3(9) . 2_567 ?
K9 O17W K8 100.6(8) . 2_557 ?
K9 O17W K8 163.6(11) 2_567 2_557 ?
K11 O18W K8 106.4(10) 2_557 . ?
K9 O20W K6 94.4(18) . 1_556 ?
K3 O22W K10 85.0(11) . 2_666 ?
O24W O23W K11 77(3) 2_657 1_655 ?
O23W O24W K12 135(3) 2_657 . ?
O23W O24W K11 74(2) 2_657 2_557 ?
K12 O24W K11 74.9(11) . 2_557 ?
O23W O24W K14 113(3) 2_657 2_657 ?
K12 O24W K14 108.5(13) . 2_657 ?
K11 O24W K14 157.7(16) 2_557 2_657 ?

loop_
_geom_bond_atom_site_label_1
_geom_bond_atom_site_label_2
_geom_bond_distance
_geom_bond_site_symmetry_2
_geom_bond_publ_flag
W1 O1 1.727(11) . ?
W1 O3 1.856(10) . ?
W1 O2 1.876(11) . ?
W1 O4 1.953(11) . ?
W1 O5 2.026(10) . ?
W1 O6 2.324(10) . ?
W1 K7 3.736(7) 2_656 ?
W1 K2 3.756(4) . ?
W1 K2 3.803(4) 2_656 ?
W1 K10 4.045(12) 2_666 ?
W2 O7 1.718(11) . ?
W2 O8 1.844(11) . ?
W2 O9 1.893(10) . ?
W2 O4 1.970(10) . ?
W2 O10 2.002(11) . ?
W2 O6 2.318(11) . ?
W2 K13 3.846(18) 2_556 ?
W2 K10 4.104(13) 2_666 ?
W3 O12 1.758(11) . ?
W3 O11 1.801(11) . ?
W3 O13 1.864(11) . ?
W3 O9 2.006(10) . ?
W3 O2 2.043(11) . ?
W3 O6 2.324(10) . ?
W3 K6 3.769(5) 2_556 ?
W3 K2 3.849(4) 2_656 ?
W4 O15 1.742(11) . ?
W4 O14 1.783(10) . ?
W4 O17 1.940(10) . ?
W4 O16 1.945(10) . ?
W4 O3 2.115(10) . ?
W4 O18 2.308(10) . ?
W4 K1 3.711(4) . ?
W4 K2 3.899(4) . ?
W4 K2 3.970(4) 2_656 ?
W4 K7 4.102(6) . ?
W5 O20 1.737(11) . ?
W5 O19 1.770(11) . ?
W5 O21 1.911(12) . ?
W5 O17 1.939(10) . ?
W5 O13 2.104(11) . ?
W5 O18 2.277(10) . ?
W5 K4 3.835(5) 2_657 ?
W5 K2 3.905(4) 2_656 ?
W5 K12 3.911(14) . ?
W6 O23 1.750(11) . ?
W6 O22 1.783(12) . ?
W6 O21 1.907(12) . ?
W6 O24 1.930(12) . ?
W6 O11 2.148(10) . ?
W6 O25 2.231(10) . ?
W6 K12 3.869(14) . ?
W6 K14 3.92(2) 1_455 ?
W6 K6 3.947(5) 2_556 ?
W7 O27 1.741(12) . ?
W7 O26 1.778(12) . ?
W7 O24 1.925(11) . ?
W7 O28 1.977(11) . ?
W7 O8 2.097(11) . ?
W7 O25 2.306(11) . ?
W7 K13 3.995(18) 2_556 ?
W8 O29 1.732(12) . ?
W8 O28 1.858(11) . ?
W8 O10 1.888(11) . ?
W8 O30 1.948(11) . ?
W8 O31 2.012(10) . ?
W8 O32 2.279(10) . ?
W8 K10 4.058(13) 2_666 ?
W9 O33 1.720(11) . ?
W9 O5 1.851(10) . ?
W9 O16 1.882(10) . ?
W9 O30 1.918(11) . ?
W9 O34 2.001(11) . ?
W9 O32 2.288(10) . ?
W9 K3 3.767(4) . ?
W9 K10 3.862(14) 2_666 ?
W9 K1 3.875(4) . ?
W10 O35 1.734(13) . ?
W10 O31 1.895(10) . ?
W10 O37 1.906(11) . ?
W10 O36 1.955(11) . ?
W10 O38 1.986(11) . ?
W10 O39 2.296(11) . ?
W10 K5 3.764(4) 2_666 ?
W11 O40 1.719(11) . ?
W11 O34 1.854(10) . ?
W11 O41 1.892(11) . ?
W11 O36 1.923(12) . ?
W11 O42 1.983(10) . ?
W11 O39 2.284(10) . ?
W11 K3 3.765(5) 2_666 ?
W11 K1 3.792(4) . ?
W11 K3 3.862(5) . ?
W11 K5 4.025(5) 2_666 ?
W12 O43 1.740(13) . ?
W12 O44 1.791(10) . ?
W12 O45 1.908(11) . ?
W12 O41 1.928(10) . ?
W12 O46 2.132(10) . ?
W12 O47 2.253(10) . ?
W12 K1 3.786(4) . ?
W13 O49 1.737(12) . ?
W13 O48 1.769(10) . ?
W13 O50 1.931(13) . ?
W13 O45 1.945(11) . ?
W13 O51 2.141(11) . ?
W13 O47 2.261(10) . ?
W14 O52 1.722(11) . ?
W14 O54 1.877(12) . ?
W14 O50 1.878(13) . ?
W14 O53 1.885(14) . ?
W14 O55 1.999(11) . ?
W14 O56 2.362(10) . ?
W14 K9 3.901(12) . ?
W15 O57 1.733(15) . ?
W15 O58 1.800(11) . ?
W15 O37 1.907(11) . ?
W15 O53 1.977(12) . ?
W15 O59 2.023(11) . ?
W15 O56 2.353(12) . ?
W15 K9 3.925(10) 2_567 ?
W16 O60 1.729(12) . ?
W16 O46 1.831(11) . ?
W16 O42 1.906(10) . ?
W16 O62 1.962(10) . ?
W16 O61 1.966(12) . ?
W16 O63 2.367(11) . ?
W16 K3 3.673(4) 2_666 ?
W16 K5 4.100(5) 2_666 ?
W17 O64 1.722(13) . ?
W17 O59 1.865(11) . ?
W17 O38 1.885(11) . ?
W17 O65 1.919(12) . ?
W17 O61 1.946(11) . ?
W17 O63 2.317(11) . ?
W17 K5 3.793(4) 2_666 ?
W17 K9 4.061(13) 2_567 ?
W18 O66 1.714(11) . ?
W18 O51 1.820(11) . ?
W18 O62 1.916(11) . ?
W18 O54 1.965(12) . ?
W18 O65 2.004(12) . ?
W18 O63 2.343(10) . ?
Co1 O55 2.056(11) . ?
Co1 O58 2.074(14) . ?
Co1 O2W 2.090(13) . ?
Co1 O1W 2.112(11) . ?
Co1 O3W 2.116(12) . ?
Co1 O56 2.247(11) . ?
Co1 K1 3.908(5) . ?
Co1 K11 3.926(15) . ?
Co2 O44 2.046(10) . ?
Co2 O14 2.067(11) . ?
Co2 O4W 2.085(12) . ?
Co2 O6W 2.131(11) . ?
Co2 O5W 2.134(12) . ?
Co2 O7W 2.160(12) . ?
Co2 K1 3.709(5) . ?
Si1 O25 1.624(11) . ?
Si1 O18 1.628(11) . ?
Si1 O32 1.631(10) . ?
Si1 O6 1.669(11) . ?
Si1 K1 3.548(6) . ?
Si2 O39 1.631(11) . ?
Si2 O47 1.636(11) . ?
Si2 O63 1.641(11) . ?
Si2 O56 1.647(11) . ?
Si2 K1 3.691(6) . ?
O1 K4 2.704(12) 1_554 ?
O1 K2 2.953(12) . ?
O1 K7 3.256(13) 2_656 ?
O2 K7 2.804(12) 2_656 ?
O2 K2 3.012(12) 2_656 ?
O3 K2 2.971(11) 2_656 ?
O3 K2 3.043(11) . ?
O4 K10 3.033(16) 2_666 ?
O5 K10 2.940(17) 2_666 ?
O7 K6 2.804(12) . ?
O7 K13 3.06(2) 2_556 ?
O8 K13 3.08(2) 2_556 ?
O10 K10 3.076(17) 2_666 ?
O11 K6 2.931(12) 2_556 ?
O12 K13 2.82(2) . ?
O12 K6 3.059(13) 2_556 ?
O13 K2 2.808(11) 2_656 ?
O14 K1 2.819(11) . ?
O15 K7 2.731(13) . ?
O15 K2 2.820(11) . ?
O16 K1 3.166(10) . ?
O17 K2 2.906(11) 2_656 ?
O17 K4 2.952(12) 2_657 ?
O18 K1 3.075(11) . ?
O19 K12 2.761(18) . ?
O20 K8 2.849(13) . ?
O20 K4 3.093(14) 2_657 ?
O21 K12 3.282(18) . ?
O22 K12 2.756(19) . ?
O23 K6 2.886(12) 2_556 ?
O23 K14 3.25(2) 1_455 ?
O24 K14 2.88(2) 1_455 ?
O26 K11 2.991(18) . ?
O27 K13 2.95(2) 2_556 ?
O30 K3 2.725(11) . ?
O30 K10 3.153(17) 2_666 ?
O32 K1 3.116(11) . ?
O33 K5 2.706(13) . ?
O33 K3 3.113(13) . ?
O34 K1 2.767(11) . ?
O36 K3 2.790(11) . ?
O36 K5 2.938(11) 2_666 ?
O38 K5 2.811(12) 2_666 ?
O39 K1 3.173(10) . ?
O40 K5 2.804(12) . ?
O40 K3 2.837(13) 2_666 ?
O40 K3 3.370(13) . ?
O41 K1 3.194(12) . ?
O42 K3 2.960(11) 2_666 ?
O42 K5 3.070(11) 2_666 ?
O44 K1 2.859(13) . ?
O47 K1 3.269(11) . ?
O48 K14 3.41(2) 2_657 ?
O49 K4 2.727(13) . ?
O50 K14 3.36(2) 2_657 ?
O52 K6 2.859(12) 1_556 ?
O52 K9 3.158(19) . ?
O53 K9 2.996(15) . ?
O55 K14 3.21(2) 2_657 ?
O57 K9 3.040(17) 2_567 ?
O58 K11 2.813(19) . ?
O59 K9 3.158(15) 2_567 ?
O60 K3 2.863(12) 2_666 ?
O60 K10 2.896(18) . ?
O61 K5 3.044(13) 2_666 ?
O64 K9 3.413(19) 2_567 ?
O65 K8 2.826(13) 1_565 ?
K1 O2W 2.846(13) . ?
K1 O1W 2.913(12) . ?
K2 O13 2.808(11) 2_656 ?
K2 O17 2.906(11) 2_656 ?
K2 O15W 2.92(2) . ?
K2 O3 2.971(11) 2_656 ?
K2 O2 3.012(12) 2_656 ?
K2 O11W 3.05(2) 1_554 ?
K2 W1 3.803(4) 2_656 ?
K2 W3 3.849(4) 2_656 ?
K3 O21W 2.73(3) . ?
K3 O40 2.837(13) 2_666 ?
K3 O60 2.863(12) 2_666 ?
K3 O42 2.960(11) 2_666 ?
K3 O22W 3.02(5) . ?
K3 W16 3.673(4) 2_666 ?
K3 W11 3.765(4) 2_666 ?
K4 O1 2.704(12) 1_556 ?
K4 O12W 2.749(17) . ?
K4 O11W 2.773(15) . ?
K4 O17 2.952(12) 2_657 ?
K4 O20 3.093(14) 2_657 ?
K4 O16W 3.16(3) 1_556 ?
K4 W5 3.835(5) 2_657 ?
K4 K2 3.955(6) 1_556 ?
K4 K8 4.380(10) 2_657 ?
K4 K7 4.433(9) 2_657 ?
K4 K10 4.457(14) 2_667 ?
K5 O38 2.811(12) 2_666 ?
K5 O36 2.938(11) 2_666 ?
K5 O15W 2.98(2) . ?
K5 O61 3.044(13) 2_666 ?
K5 O42 3.070(11) 2_666 ?
K5 O14W 3.081(18) . ?
K5 W10 3.764(4) 2_666 ?
K5 W17 3.793(4) 2_666 ?
K5 W11 4.025(5) 2_666 ?
K5 W16 4.100(5) 2_666 ?
K6 O52 2.859(12) 1_554 ?
K6 O23 2.886(12) 2_556 ?
K6 O13W 2.90(2) 2_566 ?
K6 O11 2.931(12) 2_556 ?
K6 O8W 2.979(16) 2_656 ?
K6 O12 3.059(13) 2_556 ?
K6 O20W 3.10(6) 1_554 ?
K6 W3 3.769(5) 2_556 ?
K6 W6 3.947(5) 2_556 ?
K6 K9 4.135(13) 1_554 ?
K6 K14 4.313(19) 2_656 ?
K7 O8W 2.697(15) . ?
K7 O2 2.804(12) 2_656 ?
K7 O6W 2.865(14) . ?
K7 O7W 3.073(15) . ?
K7 O16W 3.09(2) 2_656 ?
K7 O1 3.256(13) 2_656 ?
K7 K14 3.50(2) . ?
K7 K13 3.527(19) 2_656 ?
K7 W1 3.736(7) 2_656 ?
K7 K4 4.433(9) 2_657 ?
K8 O65 2.826(13) 1_545 ?
K8 O9W 2.844(17) . ?
K8 O18W 2.86(3) . ?
K8 O12W 2.89(3) 2_657 ?
K8 O10W 2.915(18) 2_657 ?
K8 O17W 3.10(3) 2_557 ?
K8 K4 4.380(10) 2_657 ?
K8 K11 4.409(16) 2_557 ?
K8 K9 4.652(19) 2_557 ?
K9 O20W 2.51(6) . ?
K9 O17W 2.94(3) . ?
K9 O13W 3.03(3) 2_567 ?
K9 O57 3.040(17) 2_567 ?
K9 O28W 3.07(6) 1_556 ?
K9 O17W 3.07(3) 2_567 ?
K9 O59 3.158(15) 2_567 ?
K9 O64 3.413(19) 2_567 ?
K9 W15 3.925(10) 2_567 ?
K10 O19W 2.80(5) . ?
K10 O5 2.940(17) 2_666 ?
K10 O4 3.033(16) 2_666 ?
K10 O22W 3.07(5) 2_666 ?
K10 O10 3.076(17) 2_666 ?
K10 O30 3.153(17) 2_666 ?
K10 W9 3.862(14) 2_666 ?
K10 W1 4.045(12) 2_666 ?
K10 W8 4.058(13) 2_666 ?
K10 W2 4.104(13) 2_666 ?
K10 K3 4.116(14) 2_666 ?
K11 O25W 1.60(4) . ?
K11 O18W 2.64(3) 2_557 ?
K11 O24W 2.71(4) 2_557 ?
K11 O23W 2.68(4) 1_455 ?
K11 O10W 2.90(2) 1_455 ?
K11 O3W 2.99(2) . ?
K11 K12 3.22(2) 2_557 ?
K11 K8 4.409(16) 2_557 ?
K12 O24W 2.57(4) . ?
K12 O2W 2.726(18) . ?
K12 K11 3.22(2) 2_557 ?
K12 O3W 3.29(2) . ?
K12 K14 4.78(2) 2_657 ?
K13 O27 2.95(2) 2_556 ?
K13 O7 3.06(2) 2_556 ?
K13 O8 3.08(2) 2_556 ?
K13 O15W 3.29(3) 2_656 ?
K13 K7 3.527(18) 2_656 ?
K13 W2 3.846(18) 2_556 ?
K13 W7 3.995(18) 2_556 ?
K13 K5 4.780(18) 2_656 ?
K13 K6 4.898(18) 2_556 ?
K14 O6W 2.76(2) . ?
K14 O24 2.88(2) 1_655 ?
K14 O55 3.21(2) 2_657 ?
K14 O23 3.25(2) 1_655 ?
K14 O24W 3.30(4) 2_657 ?
K14 O50 3.36(2) 2_657 ?
K14 O48 3.41(2) 2_657 ?
K14 W6 3.92(2) 1_655 ?
K14 K6 4.313(19) 2_656 ?
K14 K12 4.78(2) 2_657 ?
O8W K6 2.979(16) 2_656 ?
O10W K11 2.90(2) 1_655 ?
O10W K8 2.915(18) 2_657 ?
O11W K2 3.05(2) 1_556 ?
O12W K8 2.89(3) 2_657 ?
O13W K6 2.90(2) 2_566 ?
O13W K9 3.03(3) 2_567 ?
O15W K13 3.29(3) 2_656 ?
O16W K7 3.09(2) 2_656 ?
O16W K4 3.16(3) 1_554 ?
O17W K9 3.07(3) 2_567 ?
O17W K8 3.10(3) 2_557 ?
O18W K11 2.64(3) 2_557 ?
O20W K6 3.10(6) 1_556 ?
O22W K10 3.07(5) 2_666 ?
O23W O24W 1.33(5) 2_657 ?
O23W K11 2.68(4) 1_655 ?
O24W O23W 1.33(5) 2_657 ?
O24W K11 2.71(4) 2_557 ?
O24W K14 3.30(4) 2_657 ?
O28W K9 3.07(6) 1_554 ?
